data_7107552
loop_
_publ_author_name
'Nicola Giri'
'William Clegg'
'Ross W. Harrington'
'Peter N. Horton'
'Michael B. Hursthouse'
'Stuart L. James'

_publ_section_title
;
 Selective formation of a polar incomplete coordination cage induced by
 remote ligand substituents
;
_journal_name_full Chem.Commun.
_journal_page_first 4061
_journal_paper_doi 10.1039/c2cc17832j
_journal_volume 48
_journal_year 2012
_chemical_formula_moiety 'C212 H276 Ag6 N27 O9 P12 3+,3 N O3 -'
_chemical_formula_sum 'C212 H276 Ag6 N30 O18 P12'
_chemical_formula_weight 4551.55
_chemical_name_systematic ?
_space_group_IT_number 148
_symmetry_cell_setting trigonal
_symmetry_space_group_name_Hall '-R 3'
_symmetry_space_group_name_H-M 'R -3 :H'
_atom_sites_solution_hydrogens geom
_atom_sites_solution_primary direct
_atom_sites_solution_secondary difmap
_audit_creation_method SHELXL-97
_cell_angle_alpha 90.00
_cell_angle_beta 90.00
_cell_angle_gamma 120.00
_cell_formula_units_Z 6
_cell_length_a 30.408(2)
_cell_length_b 30.408(2)
_cell_length_c 53.007(6)
_cell_measurement_reflns_used 7899
_cell_measurement_temperature 120(2)
_cell_measurement_theta_max 27.485
_cell_measurement_theta_min 2.910
_cell_volume 42446(6)
_computing_cell_refinement 'DENZO (Otwinowski & Minor, 1997) & COLLECT (Hooft, R.W.W., 1998)'
_computing_data_collection 'COLLECT (Hooft, R.W.W., 1998)'
_computing_data_reduction 'DENZO (Otwinowski & Minor, 1997) & COLLECT (Hooft, R.W.W., 1998)'
_computing_molecular_graphics 'ORTEP3 for Windows (Farrugia, 1997)'
_computing_publication_material 'WinGX (Farrugia, 1999)'
_computing_structure_refinement 'SHELXL-97 (Sheldrick, 1997b)'
_computing_structure_solution 'SHELXS-97 (Sheldrick, 1997a)'
_diffrn_ambient_temperature 120(2)
_diffrn_detector_area_resol_mean 9.091
_diffrn_measured_fraction_theta_full 0.955
_diffrn_measured_fraction_theta_max 0.882
_diffrn_measurement_device_type 'Bruker-Nonius KappaCCD'
_diffrn_measurement_method '\f & \w scans'
_diffrn_radiation_monochromator graphite
_diffrn_radiation_source 'Bruker-Nonius FR591 rotating anode'
_diffrn_radiation_type MoK\a
_diffrn_radiation_wavelength 0.71073
_diffrn_reflns_av_R_equivalents 0.1128
_diffrn_reflns_av_sigmaI/netI 0.1873
_diffrn_reflns_limit_h_max 39
_diffrn_reflns_limit_h_min -39
_diffrn_reflns_limit_k_max 39
_diffrn_reflns_limit_k_min -39
_diffrn_reflns_limit_l_max 62
_diffrn_reflns_limit_l_min -63
_diffrn_reflns_number 76905
_diffrn_reflns_theta_full 25.00
_diffrn_reflns_theta_max 27.48
_diffrn_reflns_theta_min 2.92
_exptl_absorpt_coefficient_mu 0.53
_exptl_absorpt_correction_T_max 0.885
_exptl_absorpt_correction_T_min 0.834
_exptl_absorpt_correction_type multi-scan
_exptl_absorpt_process_details 'SADABS V2.10 (Sheldrick, G.M., 2003)'
_exptl_crystal_colour Colourless
_exptl_crystal_density_diffrn 1.068
_exptl_crystal_density_method 'not measured'
_exptl_crystal_description Block
_exptl_crystal_F_000 14184
_exptl_crystal_size_max 0.36
_exptl_crystal_size_mid 0.36
_exptl_crystal_size_min 0.24
_refine_diff_density_max 0.828
_refine_diff_density_min -1.209
_refine_diff_density_rms 0.140
_refine_ls_extinction_method none
_refine_ls_goodness_of_fit_ref 1.006
_refine_ls_hydrogen_treatment constr
_refine_ls_matrix_type full
_refine_ls_number_parameters 1455
_refine_ls_number_reflns 19094
_refine_ls_number_restraints 7152
_refine_ls_restrained_S_all 0.918
_refine_ls_R_factor_all 0.2219
_refine_ls_R_factor_gt 0.1219
_refine_ls_shift/su_max 0.001
_refine_ls_shift/su_mean 0.000
_refine_ls_structure_factor_coef Fsqd
_refine_ls_weighting_details 'calc w=1/[\s^2^(Fo^2^)+(0.2000P)^2^+0.0000P] where P=(Fo^2^+2Fc^2^)/3'
_refine_ls_weighting_scheme calc
_refine_ls_wR_factor_gt 0.3425
_refine_ls_wR_factor_ref 0.3760
_reflns_number_gt 7069
_reflns_number_total 19094
_reflns_threshold_expression >2sigma(I)
_cod_data_source_file c2cc17832j.txt
_cod_data_source_block 2006src1214sq
_cod_original_cell_volume 42445(7)
_cod_original_sg_symbol_H-M 'R -3'
_cod_database_code 7107552

loop_
_symmetry_equiv_pos_as_xyz
'x, y, z'
'-y, x-y, z'
'-x+y, -x, z'
'x+2/3, y+1/3, z+1/3'
'-y+2/3, x-y+1/3, z+1/3'
'-x+y+2/3, -x+1/3, z+1/3'
'x+1/3, y+2/3, z+2/3'
'-y+1/3, x-y+2/3, z+2/3'
'-x+y+1/3, -x+2/3, z+2/3'
'-x, -y, -z'
'y, -x+y, -z'
'x-y, x, -z'
'-x+2/3, -y+1/3, -z+1/3'
'y+2/3, -x+y+1/3, -z+1/3'
'x-y+2/3, x+1/3, -z+1/3'
'-x+1/3, -y+2/3, -z+2/3'
'y+1/3, -x+y+2/3, -z+2/3'
'x-y+1/3, x+2/3, -z+2/3'

loop_
_atom_site_label
_atom_site_type_symbol
_atom_site_fract_x
_atom_site_fract_y
_atom_site_fract_z
_atom_site_U_iso_or_equiv
_atom_site_adp_type
_atom_site_occupancy
_atom_site_symmetry_multiplicity
_atom_site_calc_flag
_atom_site_refinement_flags
_atom_site_disorder_assembly
_atom_site_disorder_group
C1 C 0.1830(3) 0.5022(3) -0.02210(19) 0.0786(15) Uani 1 1 d U A .
H1A H 0.1512 0.4731 -0.0285 0.094 Uiso 1 1 calc R . .
H1B H 0.1764 0.5308 -0.0201 0.094 Uiso 1 1 calc R . .
C2 C 0.2420(3) 0.4783(3) -0.0417(2) 0.0824(16) Uani 1 1 d U B .
H2A H 0.2121 0.4439 -0.0438 0.099 Uiso 1 1 calc R . .
H2B H 0.2554 0.4801 -0.0245 0.099 Uiso 1 1 calc R . .
C3 C 0.1986(3) 0.5151(4) -0.0683(2) 0.0820(19) Uani 1 1 d U . .
H3A H 0.1801 0.4791 -0.0735 0.098 Uiso 1 1 calc R . .
H3B H 0.2265 0.5334 -0.0805 0.098 Uiso 1 1 calc R . .
C4 C 0.2227(3) 0.5174(3) -0.0431(2) 0.0793(14) Uani 1 1 d U . .
C5 C 0.2669(3) 0.5702(3) -0.03662(19) 0.073(2) Uani 1 1 d U . .
H5A H 0.2847 0.5875 -0.0521 0.110 Uiso 1 1 calc R . .
H5B H 0.2905 0.5667 -0.0253 0.110 Uiso 1 1 calc R . .
H5C H 0.2539 0.5900 -0.0283 0.110 Uiso 1 1 calc R . .
C6 C 0.3449(4) 0.6251(4) 0.0845(2) 0.088(2) Uani 1 1 d U A .
C7 C 0.3333 0.6667 0.0735(3) 0.084(2) Uani 1 3 d SU . .
C8 C 0.3333 0.6667 0.0447(3) 0.081(3) Uani 1 3 d SU . .
H8A H 0.3273 0.6337 0.0386 0.122 Uiso 0.33 1 calc PR . .
H8B H 0.3663 0.6936 0.0386 0.122 Uiso 0.33 1 calc PR . .
H8C H 0.3064 0.6727 0.0386 0.122 Uiso 0.33 1 calc PR . .
P1 P 0.19312(9) 0.48480(9) 0.00990(6) 0.0796(7) Uani 1 1 d DU . .
P2 P 0.29138(10) 0.48448(11) -0.06446(7) 0.0950(8) Uani 1 1 d DU . .
P3 P 0.46027(10) 0.61490(10) -0.07207(6) 0.0827(8) Uani 1 1 d DU . .
P4 P 0.29724(11) 0.55696(11) 0.07823(6) 0.0890(8) Uani 1 1 d DU . .
Ag1 Ag 0.26921(3) 0.53360(3) 0.035227(16) 0.0800(3) Uani 1 1 d U A .
Ag2 Ag 0.37512(3) 0.55475(3) -0.058789(17) 0.0845(3) Uani 1 1 d U A .
C11 C 0.1402(10) 0.4802(17) 0.0285(3) 0.0901(19) Uani 0.33(3) 1 d PDU A 1
C12 C 0.1446(9) 0.5228(15) 0.0409(6) 0.089(2) Uani 0.33(3) 1 d PDU A 1
H12 H 0.1757 0.5538 0.0390 0.107 Uiso 0.33(3) 1 calc PR A 1
C13 C 0.1075(9) 0.5242(12) 0.0556(6) 0.088(2) Uani 0.33(3) 1 d PDU A 1
H13 H 0.1137 0.5550 0.0632 0.106 Uiso 0.33(3) 1 calc PR A 1
C14 C 0.0610(8) 0.4795(11) 0.0592(5) 0.088(2) Uani 0.33(3) 1 d PDU A 1
C15 C 0.0552(11) 0.4364(12) 0.0471(6) 0.089(2) Uani 0.33(3) 1 d PDU A 1
H15 H 0.0241 0.4054 0.0491 0.106 Uiso 0.33(3) 1 calc PR A 1
C16 C 0.0932(13) 0.4366(15) 0.0323(5) 0.089(2) Uani 0.33(3) 1 d PDU A 1
H16 H 0.0867 0.4058 0.0244 0.107 Uiso 0.33(3) 1 calc PR A 1
C17 C 0.0373(12) 0.5221(11) 0.0906(9) 0.094(5) Uani 0.33(3) 1 d PDU A 1
H17A H 0.0685 0.5298 0.0996 0.141 Uiso 0.33(3) 1 calc PR A 1
H17B H 0.0099 0.5136 0.1027 0.141 Uiso 0.33(3) 1 calc PR A 1
H17C H 0.0432 0.5519 0.0807 0.141 Uiso 0.33(3) 1 calc PR A 1
C18 C -0.0187(11) 0.4302(11) 0.0824(8) 0.098(5) Uani 0.33(3) 1 d PDU A 1
H18A H -0.0427 0.4129 0.0686 0.146 Uiso 0.33(3) 1 calc PR A 1
H18B H -0.0364 0.4362 0.0963 0.146 Uiso 0.33(3) 1 calc PR A 1
H18C H -0.0051 0.4089 0.0883 0.146 Uiso 0.33(3) 1 calc PR A 1
N1 N 0.0229(8) 0.4788(10) 0.0735(6) 0.090(2) Uani 0.33(3) 1 d PDU A 1
C211 C 0.1390(5) 0.4814(9) 0.02536(18) 0.0899(18) Uani 0.67(3) 1 d PDU A 2
C212 C 0.1419(5) 0.5268(8) 0.0328(3) 0.088(2) Uani 0.67(3) 1 d PDU A 2
H212 H 0.1718 0.5582 0.0294 0.106 Uiso 0.67(3) 1 calc PR A 2
C213 C 0.1019(5) 0.5263(6) 0.0450(3) 0.089(2) Uani 0.67(3) 1 d PDU A 2
H213 H 0.1043 0.5576 0.0497 0.107 Uiso 0.67(3) 1 calc PR A 2
C214 C 0.0577(5) 0.4808(6) 0.0505(3) 0.088(2) Uani 0.67(3) 1 d PDU A 2
C215 C 0.0540(6) 0.4352(7) 0.0429(3) 0.088(2) Uani 0.67(3) 1 d PDU A 2
H215 H 0.0241 0.4038 0.0463 0.106 Uiso 0.67(3) 1 calc PR A 2
C216 C 0.0946(7) 0.4363(8) 0.0303(3) 0.0883(19) Uani 0.67(3) 1 d PDU A 2
H216 H 0.0919 0.4052 0.0250 0.106 Uiso 0.67(3) 1 calc PR A 2
C217 C 0.0280(5) 0.5269(5) 0.0757(5) 0.088(3) Uani 0.67(3) 1 d PDU A 2
H21A H 0.0620 0.5425 0.0832 0.132 Uiso 0.67(3) 1 calc PR A 2
H21B H 0.0028 0.5187 0.0891 0.132 Uiso 0.67(3) 1 calc PR A 2
H21C H 0.0265 0.5507 0.0638 0.132 Uiso 0.67(3) 1 calc PR A 2
C218 C -0.0252(6) 0.4326(6) 0.0710(4) 0.098(4) Uani 0.67(3) 1 d PDU A 2
H21D H -0.0360 0.4073 0.0575 0.147 Uiso 0.67(3) 1 calc PR A 2
H21E H -0.0534 0.4380 0.0755 0.147 Uiso 0.67(3) 1 calc PR A 2
H21F H -0.0149 0.4205 0.0857 0.147 Uiso 0.67(3) 1 calc PR A 2
N201 N 0.0171(4) 0.4798(5) 0.0623(4) 0.088(2) Uani 0.67(3) 1 d PDU A 2
C21 C 0.1811(8) 0.4199(5) 0.0099(5) 0.108(2) Uani 0.400(12) 1 d PDU A 1
C22 C 0.1496(9) 0.3818(8) -0.0066(5) 0.111(3) Uani 0.400(12) 1 d PDU A 1
H22 H 0.1323 0.3887 -0.0196 0.133 Uiso 0.400(12) 1 calc PR A 1
C23 C 0.1434(9) 0.3334(7) -0.0043(5) 0.113(2) Uani 0.400(12) 1 d PDU A 1
H23 H 0.1217 0.3079 -0.0159 0.136 Uiso 0.400(12) 1 calc PR A 1
C24 C 0.1674(8) 0.3210(6) 0.0141(4) 0.116(3) Uani 0.400(12) 1 d PDU A 1
C25 C 0.1992(9) 0.3594(7) 0.0308(5) 0.112(3) Uani 0.400(12) 1 d PDU A 1
H25 H 0.2162 0.3522 0.0438 0.134 Uiso 0.400(12) 1 calc PR A 1
C26 C 0.2064(9) 0.4089(7) 0.0286(5) 0.109(2) Uani 0.400(12) 1 d PDU A 1
H26 H 0.2285 0.4348 0.0399 0.131 Uiso 0.400(12) 1 calc PR A 1
C27 C 0.1272(14) 0.2346(9) -0.0037(6) 0.131(4) Uani 0.400(12) 1 d PDU A 1
H27A H 0.1196 0.2008 0.0019 0.196 Uiso 0.400(12) 1 calc PR A 1
H27B H 0.1451 0.2426 -0.0199 0.196 Uiso 0.400(12) 1 calc PR A 1
H27C H 0.0954 0.2352 -0.0056 0.196 Uiso 0.400(12) 1 calc PR A 1
C28 C 0.1763(12) 0.2551(9) 0.0367(6) 0.127(4) Uani 0.400(12) 1 d PDU A 1
H28A H 0.2033 0.2846 0.0455 0.191 Uiso 0.400(12) 1 calc PR A 1
H28B H 0.1893 0.2332 0.0309 0.191 Uiso 0.400(12) 1 calc PR A 1
H28C H 0.1477 0.2360 0.0483 0.191 Uiso 0.400(12) 1 calc PR A 1
N2 N 0.1590(9) 0.2722(6) 0.0151(5) 0.120(3) Uani 0.400(12) 1 d PDU A 1
C221 C 0.1780(6) 0.4187(4) 0.0061(3) 0.108(2) Uani 0.600(12) 1 d PDU A 2
C222 C 0.1406(7) 0.3846(6) -0.0103(4) 0.110(2) Uani 0.600(12) 1 d PDU A 2
H222 H 0.1227 0.3968 -0.0201 0.132 Uiso 0.600(12) 1 calc PR A 2
C223 C 0.1276(6) 0.3340(5) -0.0133(4) 0.113(3) Uani 0.600(12) 1 d PDU A 2
H223 H 0.1014 0.3127 -0.0247 0.136 Uiso 0.600(12) 1 calc PR A 2
C224 C 0.1531(6) 0.3150(4) 0.0006(3) 0.116(2) Uani 0.600(12) 1 d PDU A 2
C225 C 0.1898(6) 0.3483(5) 0.0171(4) 0.113(2) Uani 0.600(12) 1 d PDU A 2
H225 H 0.2069 0.3358 0.0272 0.135 Uiso 0.600(12) 1 calc PR A 2
C226 C 0.2035(7) 0.3997(5) 0.0198(4) 0.111(2) Uani 0.600(12) 1 d PDU A 2
H226 H 0.2301 0.4211 0.0310 0.133 Uiso 0.600(12) 1 calc PR A 2
C227 C 0.0973(8) 0.2291(6) -0.0165(5) 0.138(5) Uani 0.600(12) 1 d PDU A 2
H22A H 0.0759 0.2437 -0.0207 0.207 Uiso 0.600(12) 1 calc PR A 2
H22B H 0.0774 0.1977 -0.0069 0.207 Uiso 0.600(12) 1 calc PR A 2
H22C H 0.1096 0.2215 -0.0321 0.207 Uiso 0.600(12) 1 calc PR A 2
C228 C 0.1632(8) 0.2460(7) 0.0167(5) 0.126(4) Uani 0.600(12) 1 d PDU A 2
H22D H 0.1713 0.2657 0.0324 0.189 Uiso 0.600(12) 1 calc PR A 2
H22E H 0.1943 0.2491 0.0095 0.189 Uiso 0.600(12) 1 calc PR A 2
H22F H 0.1390 0.2102 0.0203 0.189 Uiso 0.600(12) 1 calc PR A 2
N202 N 0.1406(6) 0.2654(4) -0.0013(3) 0.122(3) Uani 0.600(12) 1 d PDU A 2
C31 C 0.2731(10) 0.4800(11) -0.0974(3) 0.116(2) Uani 0.452(13) 1 d PDU B 1
C32 C 0.3048(9) 0.5174(10) -0.1143(4) 0.120(3) Uani 0.452(13) 1 d PDU B 1
H32 H 0.3357 0.5450 -0.1082 0.143 Uiso 0.452(13) 1 calc PR B 1
C33 C 0.2936(8) 0.5163(9) -0.1399(4) 0.123(3) Uani 0.452(13) 1 d PDU B 1
H33 H 0.3164 0.5427 -0.1508 0.148 Uiso 0.452(13) 1 calc PR B 1
C34 C 0.2488(8) 0.4763(8) -0.1493(3) 0.128(3) Uani 0.452(13) 1 d PDU B 1
C35 C 0.2166(9) 0.4387(9) -0.1324(4) 0.124(3) Uani 0.452(13) 1 d PDU B 1
H35 H 0.1855 0.4111 -0.1384 0.148 Uiso 0.452(13) 1 calc PR B 1
C36 C 0.2290(11) 0.4408(10) -0.1070(4) 0.118(3) Uani 0.452(13) 1 d PDU B 1
H36 H 0.2063 0.4144 -0.0961 0.141 Uiso 0.452(13) 1 calc PR B 1
C37 C 0.2727(10) 0.5107(11) -0.1917(4) 0.142(5) Uani 0.452(13) 1 d PDU B 1
H37A H 0.2643 0.5375 -0.1946 0.213 Uiso 0.452(13) 1 calc PR B 1
H37B H 0.2713 0.4940 -0.2077 0.213 Uiso 0.452(13) 1 calc PR B 1
H37C H 0.3070 0.5256 -0.1846 0.213 Uiso 0.452(13) 1 calc PR B 1
C38 C 0.1951(11) 0.4259(10) -0.1838(5) 0.143(4) Uani 0.452(13) 1 d PDU B 1
H38A H 0.1887 0.3981 -0.1723 0.214 Uiso 0.452(13) 1 calc PR B 1
H38B H 0.2044 0.4191 -0.2005 0.214 Uiso 0.452(13) 1 calc PR B 1
H38C H 0.1643 0.4284 -0.1853 0.214 Uiso 0.452(13) 1 calc PR B 1
N3 N 0.2363(8) 0.4734(9) -0.1741(3) 0.134(3) Uani 0.452(13) 1 d PDU B 1
C231 C 0.2666(8) 0.4718(9) -0.0963(3) 0.115(2) Uani 0.548(13) 1 d PDU B 2
C232 C 0.2915(7) 0.5068(9) -0.1151(4) 0.120(3) Uani 0.548(13) 1 d PDU B 2
H232 H 0.3213 0.5378 -0.1110 0.144 Uiso 0.548(13) 1 calc PR B 2
C233 C 0.2743(7) 0.4981(8) -0.1398(4) 0.124(3) Uani 0.548(13) 1 d PDU B 2
H233 H 0.2921 0.5228 -0.1525 0.149 Uiso 0.548(13) 1 calc PR B 2
C234 C 0.2307(7) 0.4527(7) -0.1457(3) 0.129(3) Uani 0.548(13) 1 d PDU B 2
C235 C 0.2051(8) 0.4171(8) -0.1268(3) 0.123(3) Uani 0.548(13) 1 d PDU B 2
H235 H 0.1752 0.3860 -0.1307 0.148 Uiso 0.548(13) 1 calc PR B 2
C236 C 0.2233(9) 0.4271(9) -0.1021(3) 0.118(3) Uani 0.548(13) 1 d PDU B 2
H236 H 0.2057 0.4029 -0.0892 0.141 Uiso 0.548(13) 1 calc PR B 2
C237 C 0.2537(8) 0.4670(10) -0.1894(4) 0.142(4) Uani 0.548(13) 1 d PDU B 2
H23A H 0.2429 0.4826 -0.2023 0.214 Uiso 0.548(13) 1 calc PR B 2
H23B H 0.2592 0.4409 -0.1971 0.214 Uiso 0.548(13) 1 calc PR B 2
H23C H 0.2854 0.4931 -0.1817 0.214 Uiso 0.548(13) 1 calc PR B 2
C238 C 0.1669(9) 0.3981(9) -0.1767(5) 0.151(5) Uani 0.548(13) 1 d PDU B 2
H23D H 0.1676 0.3682 -0.1704 0.226 Uiso 0.548(13) 1 calc PR B 2
H23E H 0.1631 0.3959 -0.1951 0.226 Uiso 0.548(13) 1 calc PR B 2
H23F H 0.1383 0.3995 -0.1691 0.226 Uiso 0.548(13) 1 calc PR B 2
N203 N 0.2143(7) 0.4438(7) -0.1700(3) 0.134(3) Uani 0.548(13) 1 d PDU B 2
C41 C 0.2921(4) 0.4271(3) -0.0576(5) 0.113(2) Uani 0.695(14) 1 d PDU B 1
C42 C 0.3078(5) 0.4049(5) -0.0755(4) 0.116(2) Uani 0.695(14) 1 d PDU B 1
H42 H 0.3182 0.4206 -0.0916 0.139 Uiso 0.695(14) 1 calc PR B 1
C43 C 0.3088(5) 0.3612(5) -0.0710(4) 0.116(2) Uani 0.695(14) 1 d PDU B 1
H43 H 0.3201 0.3479 -0.0841 0.139 Uiso 0.695(14) 1 calc PR B 1
C44 C 0.2943(5) 0.3355(5) -0.0482(3) 0.116(2) Uani 0.695(14) 1 d PDU B 1
C45 C 0.2791(5) 0.3568(5) -0.0298(4) 0.116(2) Uani 0.695(14) 1 d PDU B 1
H45 H 0.2697 0.3414 -0.0136 0.139 Uiso 0.695(14) 1 calc PR B 1
C46 C 0.2773(6) 0.4011(5) -0.0348(5) 0.113(2) Uani 0.695(14) 1 d PDU B 1
H46 H 0.2653 0.4141 -0.0219 0.135 Uiso 0.695(14) 1 calc PR B 1
C47 C 0.3103(7) 0.2710(6) -0.0678(3) 0.123(3) Uani 0.695(14) 1 d PDU B 1
H47A H 0.2841 0.2607 -0.0808 0.184 Uiso 0.695(14) 1 calc PR B 1
H47B H 0.3127 0.2414 -0.0624 0.184 Uiso 0.695(14) 1 calc PR B 1
H47C H 0.3431 0.2968 -0.0747 0.184 Uiso 0.695(14) 1 calc PR B 1
C48 C 0.2820(7) 0.2651(7) -0.0222(3) 0.132(4) Uani 0.695(14) 1 d PDU B 1
H48A H 0.3030 0.2877 -0.0086 0.197 Uiso 0.695(14) 1 calc PR B 1
H48B H 0.2867 0.2356 -0.0231 0.197 Uiso 0.695(14) 1 calc PR B 1
H48C H 0.2462 0.2539 -0.0189 0.197 Uiso 0.695(14) 1 calc PR B 1
N4 N 0.2970(5) 0.2921(4) -0.0460(3) 0.120(2) Uani 0.695(14) 1 d PDU B 1
C241 C 0.2852(7) 0.4229(5) -0.0594(11) 0.113(2) Uani 0.305(14) 1 d PDU B 2
C242 C 0.2953(10) 0.4003(9) -0.0796(9) 0.115(2) Uani 0.305(14) 1 d PDU B 2
H242 H 0.3050 0.4178 -0.0953 0.138 Uiso 0.305(14) 1 calc PR B 2
C243 C 0.2916(10) 0.3534(10) -0.0777(7) 0.116(2) Uani 0.305(14) 1 d PDU B 2
H243 H 0.2985 0.3394 -0.0921 0.139 Uiso 0.305(14) 1 calc PR B 2
C244 C 0.2782(9) 0.3255(8) -0.0554(7) 0.117(2) Uani 0.305(14) 1 d PDU B 2
C245 C 0.2673(11) 0.3473(10) -0.0350(7) 0.115(2) Uani 0.305(14) 1 d PDU B 2
H245 H 0.2573 0.3297 -0.0194 0.138 Uiso 0.305(14) 1 calc PR B 2
C246 C 0.2709(11) 0.3944(10) -0.0373(9) 0.113(2) Uani 0.305(14) 1 d PDU B 2
H246 H 0.2632 0.4080 -0.0230 0.135 Uiso 0.305(14) 1 calc PR B 2
C247 C 0.2816(16) 0.2563(13) -0.0769(7) 0.123(4) Uani 0.305(14) 1 d PDU B 2
H24A H 0.2568 0.2527 -0.0897 0.184 Uiso 0.305(14) 1 calc PR B 2
H24B H 0.2773 0.2229 -0.0730 0.184 Uiso 0.305(14) 1 calc PR B 2
H24C H 0.3160 0.2785 -0.0833 0.184 Uiso 0.305(14) 1 calc PR B 2
C248 C 0.2471(16) 0.2469(12) -0.0324(7) 0.129(4) Uani 0.305(14) 1 d PDU B 2
H24D H 0.2687 0.2596 -0.0174 0.193 Uiso 0.305(14) 1 calc PR B 2
H24E H 0.2387 0.2118 -0.0357 0.193 Uiso 0.305(14) 1 calc PR B 2
H24F H 0.2157 0.2479 -0.0295 0.193 Uiso 0.305(14) 1 calc PR B 2
N204 N 0.2739(11) 0.2786(8) -0.0540(6) 0.119(3) Uani 0.305(14) 1 d PDU B 2
C51 C 0.4694(6) 0.6088(7) -0.1050(2) 0.127(3) Uani 0.692(11) 1 d PDU B 1
C52 C 0.5048(6) 0.6471(7) -0.1197(3) 0.132(3) Uani 0.692(11) 1 d PDU B 1
H52 H 0.5266 0.6792 -0.1122 0.158 Uiso 0.692(11) 1 calc PR B 1
C53 C 0.5096(6) 0.6405(6) -0.1452(3) 0.132(3) Uani 0.692(11) 1 d PDU B 1
H53 H 0.5350 0.6679 -0.1547 0.158 Uiso 0.692(11) 1 calc PR B 1
C54 C 0.4787(6) 0.5954(6) -0.1570(2) 0.133(3) Uani 0.692(11) 1 d PDU B 1
C55 C 0.4439(6) 0.5562(6) -0.1417(3) 0.131(3) Uani 0.692(11) 1 d PDU B 1
H55 H 0.4228 0.5236 -0.1489 0.157 Uiso 0.692(11) 1 calc PR B 1
C56 C 0.4391(7) 0.5632(7) -0.1165(3) 0.128(3) Uani 0.692(11) 1 d PDU B 1
H56 H 0.4142 0.5358 -0.1068 0.154 Uiso 0.692(11) 1 calc PR B 1
C57 C 0.5168(8) 0.6296(7) -0.1982(3) 0.151(5) Uani 0.692(11) 1 d PDU B 1
H57A H 0.4985 0.6449 -0.2061 0.226 Uiso 0.692(11) 1 calc PR B 1
H57B H 0.5302 0.6167 -0.2113 0.226 Uiso 0.692(11) 1 calc PR B 1
H57C H 0.5450 0.6551 -0.1881 0.226 Uiso 0.692(11) 1 calc PR B 1
C58 C 0.4470(9) 0.5380(7) -0.1933(4) 0.157(5) Uani 0.692(11) 1 d PDU B 1
H58A H 0.4655 0.5201 -0.1973 0.236 Uiso 0.692(11) 1 calc PR B 1
H58B H 0.4325 0.5430 -0.2088 0.236 Uiso 0.692(11) 1 calc PR B 1
H58C H 0.4196 0.5177 -0.1813 0.236 Uiso 0.692(11) 1 calc PR B 1
N5 N 0.4821(6) 0.5875(6) -0.1820(2) 0.141(3) Uani 0.692(11) 1 d PDU B 1
C251 C 0.4546(12) 0.6055(15) -0.1061(3) 0.128(3) Uani 0.308(11) 1 d PDU B 2
C252 C 0.4867(12) 0.6464(14) -0.1210(5) 0.132(3) Uani 0.308(11) 1 d PDU B 2
H252 H 0.5101 0.6771 -0.1128 0.158 Uiso 0.308(11) 1 calc PR B 2
C253 C 0.4867(12) 0.6450(12) -0.1475(5) 0.134(3) Uani 0.308(11) 1 d PDU B 2
H253 H 0.5098 0.6745 -0.1567 0.160 Uiso 0.308(11) 1 calc PR B 2
C254 C 0.4531(11) 0.6009(11) -0.1603(4) 0.136(3) Uani 0.308(11) 1 d PDU B 2
C255 C 0.4203(12) 0.5593(12) -0.1453(4) 0.132(3) Uani 0.308(11) 1 d PDU B 2
H255 H 0.3965 0.5286 -0.1534 0.158 Uiso 0.308(11) 1 calc PR B 2
C256 C 0.4213(13) 0.5616(14) -0.1192(5) 0.129(3) Uani 0.308(11) 1 d PDU B 2
H256 H 0.3986 0.5321 -0.1099 0.155 Uiso 0.308(11) 1 calc PR B 2
C257 C 0.4775(18) 0.6442(13) -0.2010(6) 0.150(6) Uani 0.308(11) 1 d PDU B 2
H25A H 0.4685 0.6363 -0.2188 0.226 Uiso 0.308(11) 1 calc PR B 2
H25B H 0.5143 0.6594 -0.1989 0.226 Uiso 0.308(11) 1 calc PR B 2
H25C H 0.4670 0.6682 -0.1952 0.226 Uiso 0.308(11) 1 calc PR B 2
C258 C 0.4116(16) 0.5524(13) -0.1994(6) 0.143(6) Uani 0.308(11) 1 d PDU B 2
H25D H 0.3980 0.5227 -0.1882 0.215 Uiso 0.308(11) 1 calc PR B 2
H25E H 0.4263 0.5461 -0.2144 0.215 Uiso 0.308(11) 1 calc PR B 2
H25F H 0.3842 0.5586 -0.2044 0.215 Uiso 0.308(11) 1 calc PR B 2
N205 N 0.4513(12) 0.5972(11) -0.1859(4) 0.140(4) Uani 0.308(11) 1 d PDU B 2
C61 C 0.5071(3) 0.6051(3) -0.05615(17) 0.0886(19) Uani 0.852(15) 1 d PDU B 1
C62 C 0.5584(4) 0.6315(4) -0.0625(2) 0.091(2) Uani 0.852(15) 1 d PDU B 1
H62 H 0.5693 0.6552 -0.0759 0.109 Uiso 0.852(15) 1 calc PR B 1
C63 C 0.5935(4) 0.6243(4) -0.0499(2) 0.090(2) Uani 0.852(15) 1 d PDU B 1
H63 H 0.6282 0.6429 -0.0549 0.108 Uiso 0.852(15) 1 calc PR B 1
C64 C 0.5794(3) 0.5904(3) -0.0301(2) 0.0884(19) Uani 0.852(15) 1 d PDU B 1
C65 C 0.5279(4) 0.5631(4) -0.0234(2) 0.089(2) Uani 0.852(15) 1 d PDU B 1
H65 H 0.5169 0.5395 -0.0099 0.107 Uiso 0.852(15) 1 calc PR B 1
C66 C 0.4933(4) 0.5710(4) -0.0369(2) 0.0878(19) Uani 0.852(15) 1 d PDU B 1
H66 H 0.4584 0.5517 -0.0325 0.105 Uiso 0.852(15) 1 calc PR B 1
C67 C 0.6647(4) 0.6021(5) -0.0274(3) 0.098(3) Uani 0.852(15) 1 d PDU B 1
H67A H 0.6633 0.5997 -0.0458 0.146 Uiso 0.852(15) 1 calc PR B 1
H67B H 0.6793 0.5822 -0.0206 0.146 Uiso 0.852(15) 1 calc PR B 1
H67C H 0.6859 0.6377 -0.0224 0.146 Uiso 0.852(15) 1 calc PR B 1
C68 C 0.5960(5) 0.5400(6) 0.0001(3) 0.098(3) Uani 0.852(15) 1 d PDU B 1
H68A H 0.5713 0.5407 0.0117 0.146 Uiso 0.852(15) 1 calc PR B 1
H68B H 0.6249 0.5429 0.0097 0.146 Uiso 0.852(15) 1 calc PR B 1
H68C H 0.5800 0.5080 -0.0094 0.146 Uiso 0.852(15) 1 calc PR B 1
N6 N 0.6139(3) 0.5825(3) -0.0175(2) 0.094(2) Uani 0.852(15) 1 d PDU B 1
C261 C 0.5157(12) 0.6119(15) -0.0624(7) 0.090(2) Uani 0.148(15) 1 d PDU B 2
C262 C 0.5663(14) 0.6383(19) -0.0694(10) 0.091(2) Uani 0.148(15) 1 d PDU B 2
H262 H 0.5769 0.6641 -0.0818 0.109 Uiso 0.148(15) 1 calc PR B 2
C263 C 0.6021(12) 0.6284(18) -0.0587(10) 0.091(2) Uani 0.148(15) 1 d PDU B 2
H263 H 0.6365 0.6473 -0.0641 0.109 Uiso 0.148(15) 1 calc PR B 2
C264 C 0.5886(13) 0.5914(15) -0.0404(8) 0.091(2) Uani 0.148(15) 1 d PDU B 2
C265 C 0.5376(13) 0.5645(18) -0.0335(10) 0.089(2) Uani 0.148(15) 1 d PDU B 2
H265 H 0.5269 0.5385 -0.0211 0.107 Uiso 0.148(15) 1 calc PR B 2
C266 C 0.5019(12) 0.5748(18) -0.0442(10) 0.089(2) Uani 0.148(15) 1 d PDU B 2
H266 H 0.4675 0.5559 -0.0389 0.107 Uiso 0.148(15) 1 calc PR B 2
C267 C 0.660(2) 0.577(3) -0.0457(13) 0.096(4) Uani 0.148(15) 1 d PDU B 2
H26A H 0.6422 0.5521 -0.0592 0.144 Uiso 0.148(15) 1 calc PR B 2
H26B H 0.6796 0.5656 -0.0357 0.144 Uiso 0.148(15) 1 calc PR B 2
H26C H 0.6830 0.6100 -0.0532 0.144 Uiso 0.148(15) 1 calc PR B 2
C268 C 0.605(3) 0.546(4) -0.0076(13) 0.094(4) Uani 0.148(15) 1 d PDU B 2
H26D H 0.5975 0.5629 0.0063 0.141 Uiso 0.148(15) 1 calc PR B 2
H26E H 0.6311 0.5386 -0.0024 0.141 Uiso 0.148(15) 1 calc PR B 2
H26F H 0.5739 0.5148 -0.0122 0.141 Uiso 0.148(15) 1 calc PR B 2
N206 N 0.6229(14) 0.5805(18) -0.0296(9) 0.093(2) Uani 0.148(15) 1 d PDU B 2
C71 C 0.3281(8) 0.5275(9) 0.0936(3) 0.1003(19) Uani 0.417(19) 1 d PDU A 1
C72 C 0.3717(9) 0.5503(8) 0.1078(4) 0.101(2) Uani 0.417(19) 1 d PDU A 1
H72 H 0.3897 0.5861 0.1100 0.121 Uiso 0.417(19) 1 calc PR A 1
C73 C 0.3891(8) 0.5208(8) 0.1187(4) 0.104(2) Uani 0.417(19) 1 d PDU A 1
H73 H 0.4194 0.5374 0.1284 0.125 Uiso 0.417(19) 1 calc PR A 1
C74 C 0.3654(8) 0.4684(8) 0.1164(4) 0.1060(19) Uani 0.417(19) 1 d PDU A 1
C75 C 0.3212(9) 0.4460(8) 0.1017(4) 0.104(2) Uani 0.417(19) 1 d PDU A 1
H75 H 0.3033 0.4102 0.0993 0.125 Uiso 0.417(19) 1 calc PR A 1
C76 C 0.3031(9) 0.4751(9) 0.0906(4) 0.102(2) Uani 0.417(19) 1 d PDU A 1
H76 H 0.2730 0.4589 0.0808 0.123 Uiso 0.417(19) 1 calc PR A 1
C77 C 0.4337(9) 0.4653(10) 0.1405(7) 0.110(4) Uani 0.417(19) 1 d PDU A 1
H77A H 0.4593 0.4904 0.1291 0.164 Uiso 0.417(19) 1 calc PR A 1
H77B H 0.4430 0.4396 0.1448 0.164 Uiso 0.417(19) 1 calc PR A 1
H77C H 0.4321 0.4822 0.1559 0.164 Uiso 0.417(19) 1 calc PR A 1
C78 C 0.3560(12) 0.3855(8) 0.1270(7) 0.114(4) Uani 0.417(19) 1 d PDU A 1
H78A H 0.3214 0.3728 0.1333 0.172 Uiso 0.417(19) 1 calc PR A 1
H78B H 0.3733 0.3723 0.1375 0.172 Uiso 0.417(19) 1 calc PR A 1
H78C H 0.3546 0.3744 0.1095 0.172 Uiso 0.417(19) 1 calc PR A 1
N7 N 0.3837(8) 0.4406(8) 0.1280(4) 0.109(2) Uani 0.417(19) 1 d PDU A 1
C271 C 0.3265(5) 0.5230(6) 0.0908(3) 0.1001(18) Uani 0.583(19) 1 d PDU A 2
C272 C 0.3594(6) 0.5425(7) 0.1106(3) 0.102(2) Uani 0.583(19) 1 d PDU A 2
H272 H 0.3667 0.5748 0.1168 0.122 Uiso 0.583(19) 1 calc PR A 2
C273 C 0.3828(7) 0.5195(6) 0.1224(3) 0.105(2) Uani 0.583(19) 1 d PDU A 2
H273 H 0.4052 0.5359 0.1361 0.126 Uiso 0.583(19) 1 calc PR A 2
C274 C 0.3737(6) 0.4720(6) 0.1143(3) 0.1062(19) Uani 0.583(19) 1 d PDU A 2
C275 C 0.3404(7) 0.4512(7) 0.0941(3) 0.103(2) Uani 0.583(19) 1 d PDU A 2
H275 H 0.3327 0.4187 0.0880 0.124 Uiso 0.583(19) 1 calc PR A 2
C276 C 0.3181(7) 0.4759(7) 0.0827(3) 0.102(2) Uani 0.583(19) 1 d PDU A 2
H276 H 0.2963 0.4602 0.0687 0.122 Uiso 0.583(19) 1 calc PR A 2
C277 C 0.4113(10) 0.4595(8) 0.1518(3) 0.115(4) Uani 0.583(19) 1 d PDU A 2
H27D H 0.4359 0.4959 0.1531 0.172 Uiso 0.583(19) 1 calc PR A 2
H27E H 0.4271 0.4400 0.1575 0.172 Uiso 0.583(19) 1 calc PR A 2
H27F H 0.3817 0.4512 0.1624 0.172 Uiso 0.583(19) 1 calc PR A 2
C278 C 0.3810(10) 0.3955(7) 0.1170(4) 0.112(3) Uani 0.583(19) 1 d PDU A 2
H27G H 0.3928 0.3970 0.0997 0.168 Uiso 0.583(19) 1 calc PR A 2
H27H H 0.3440 0.3738 0.1177 0.168 Uiso 0.583(19) 1 calc PR A 2
H27I H 0.3968 0.3814 0.1281 0.168 Uiso 0.583(19) 1 calc PR A 2
N207 N 0.3951(6) 0.4467(6) 0.1255(3) 0.110(2) Uani 0.583(19) 1 d PDU A 2
C81 C 0.2475(5) 0.5417(5) 0.1009(3) 0.095(2) Uani 0.598(9) 1 d PDU A 1
C82 C 0.2567(6) 0.5612(5) 0.1256(3) 0.098(3) Uani 0.598(9) 1 d PDU A 1
H82 H 0.2903 0.5835 0.1312 0.117 Uiso 0.598(9) 1 calc PR A 1
C83 C 0.2158(5) 0.5471(5) 0.1414(3) 0.098(2) Uani 0.598(9) 1 d PDU A 1
H83 H 0.2227 0.5603 0.1580 0.118 Uiso 0.598(9) 1 calc PR A 1
C84 C 0.1656(5) 0.5154(5) 0.1348(3) 0.099(2) Uani 0.598(9) 1 d PDU A 1
C85 C 0.1578(6) 0.4962(6) 0.1106(3) 0.098(2) Uani 0.598(9) 1 d PDU A 1
H85 H 0.1242 0.4733 0.1050 0.118 Uiso 0.598(9) 1 calc PR A 1
C86 C 0.1979(6) 0.5098(6) 0.0942(3) 0.096(2) Uani 0.598(9) 1 d PDU A 1
H86 H 0.1909 0.4964 0.0776 0.116 Uiso 0.598(9) 1 calc PR A 1
C87 C 0.1325(7) 0.5273(7) 0.1744(3) 0.104(4) Uani 0.598(9) 1 d PDU A 1
H87A H 0.1359 0.5074 0.1881 0.156 Uiso 0.598(9) 1 calc PR A 1
H87B H 0.1029 0.5312 0.1776 0.156 Uiso 0.598(9) 1 calc PR A 1
H87C H 0.1632 0.5609 0.1737 0.156 Uiso 0.598(9) 1 calc PR A 1
C88 C 0.0748(6) 0.4634(7) 0.1422(4) 0.113(4) Uani 0.598(9) 1 d PDU A 1
H88A H 0.0613 0.4796 0.1312 0.169 Uiso 0.598(9) 1 calc PR A 1
H88B H 0.0525 0.4486 0.1569 0.169 Uiso 0.598(9) 1 calc PR A 1
H88C H 0.0767 0.4365 0.1329 0.169 Uiso 0.598(9) 1 calc PR A 1
N8 N 0.1263(5) 0.5016(5) 0.1508(2) 0.105(2) Uani 0.598(9) 1 d PDU A 1
C281 C 0.2389(7) 0.5323(5) 0.0967(4) 0.095(2) Uani 0.402(9) 1 d PDU A 2
C282 C 0.2396(7) 0.5389(7) 0.1228(4) 0.097(2) Uani 0.402(9) 1 d PDU A 2
H282 H 0.2711 0.5565 0.1314 0.116 Uiso 0.402(9) 1 calc PR A 2
C283 C 0.1946(7) 0.5199(8) 0.1363(4) 0.099(2) Uani 0.402(9) 1 d PDU A 2
H283 H 0.1965 0.5250 0.1540 0.119 Uiso 0.402(9) 1 calc PR A 2
C284 C 0.1471(6) 0.4938(7) 0.1251(3) 0.100(2) Uani 0.402(9) 1 d PDU A 2
C285 C 0.1471(8) 0.4874(9) 0.0992(4) 0.099(2) Uani 0.402(9) 1 d PDU A 2
H285 H 0.1156 0.4695 0.0906 0.119 Uiso 0.402(9) 1 calc PR A 2
C286 C 0.1913(8) 0.5062(9) 0.0858(4) 0.096(2) Uani 0.402(9) 1 d PDU A 2
H286 H 0.1892 0.5011 0.0680 0.116 Uiso 0.402(9) 1 calc PR A 2
C287 C 0.1077(10) 0.4818(12) 0.1659(3) 0.104(4) Uani 0.402(9) 1 d PDU A 2
H28D H 0.1183 0.4589 0.1732 0.156 Uiso 0.402(9) 1 calc PR A 2
H28E H 0.0748 0.4740 0.1730 0.156 Uiso 0.402(9) 1 calc PR A 2
H28F H 0.1331 0.5170 0.1699 0.156 Uiso 0.402(9) 1 calc PR A 2
C288 C 0.0555(7) 0.4613(12) 0.1255(5) 0.109(4) Uani 0.402(9) 1 d PDU A 2
H28G H 0.0492 0.4899 0.1262 0.164 Uiso 0.402(9) 1 calc PR A 2
H28H H 0.0277 0.4318 0.1339 0.164 Uiso 0.402(9) 1 calc PR A 2
H28I H 0.0577 0.4530 0.1079 0.164 Uiso 0.402(9) 1 calc PR A 2
N208 N 0.1033(6) 0.4752(8) 0.1384(3) 0.104(3) Uani 0.402(9) 1 d PDU A 2
N11 N 0.3557(3) 0.5505(3) 0.00246(17) 0.0810(15) Uani 1 1 d U A .
O11 O 0.3515(2) 0.5838(2) 0.01347(13) 0.0836(15) Uani 1 1 d U . .
O12 O 0.3228(2) 0.5058(2) 0.00621(14) 0.0906(19) Uani 1 1 d U . .
O13 O 0.3899(2) 0.5599(2) -0.01386(13) 0.0851(14) Uani 1 1 d U . .

loop_
_atom_site_aniso_label
_atom_site_aniso_U_11
_atom_site_aniso_U_22
_atom_site_aniso_U_33
_atom_site_aniso_U_23
_atom_site_aniso_U_13
_atom_site_aniso_U_12
C1 0.051(3) 0.065(4) 0.118(3) -0.015(3) -0.004(2) 0.027(3)
C2 0.055(3) 0.069(4) 0.128(4) -0.013(4) -0.006(3) 0.034(3)
C3 0.054(4) 0.076(4) 0.119(4) -0.014(4) -0.004(3) 0.034(3)
C4 0.053(3) 0.070(3) 0.118(3) -0.014(3) -0.004(2) 0.033(2)
C5 0.047(4) 0.068(4) 0.114(6) -0.007(4) 0.001(3) 0.036(3)
C6 0.089(4) 0.089(3) 0.083(5) 0.006(3) -0.002(3) 0.042(3)
C7 0.086(3) 0.086(3) 0.081(6) 0.000 0.000 0.0429(13)
C8 0.082(5) 0.082(5) 0.079(6) 0.000 0.000 0.041(2)
P1 0.0502(13) 0.0588(14) 0.125(2) 0.0060(13) 0.0083(12) 0.0233(11)
P2 0.0703(15) 0.0798(17) 0.144(2) -0.0225(16) 0.0071(15) 0.0445(13)
P3 0.0757(15) 0.0737(16) 0.1081(19) 0.0083(14) 0.0321(14) 0.0443(13)
P4 0.0888(18) 0.0862(17) 0.0914(18) 0.0189(15) 0.0188(13) 0.0433(15)
Ag1 0.0604(5) 0.0749(5) 0.1009(7) 0.0108(4) 0.0098(4) 0.0311(4)
Ag2 0.0681(5) 0.0690(5) 0.1217(8) 0.0009(4) 0.0192(4) 0.0382(4)
C11 0.056(2) 0.083(3) 0.129(5) 0.002(4) 0.008(3) 0.034(3)
C12 0.056(3) 0.083(3) 0.130(5) 0.003(4) 0.007(3) 0.036(3)
C13 0.055(3) 0.084(3) 0.132(5) 0.005(4) 0.005(3) 0.038(3)
C14 0.054(3) 0.086(3) 0.132(5) 0.004(4) 0.005(3) 0.039(2)
C15 0.054(3) 0.084(3) 0.131(5) 0.003(4) 0.007(3) 0.037(3)
C16 0.055(3) 0.083(3) 0.130(5) 0.002(4) 0.009(3) 0.035(3)
C17 0.051(7) 0.098(6) 0.133(9) 0.000(7) 0.010(7) 0.038(6)
C18 0.054(6) 0.098(6) 0.133(9) 0.005(7) 0.002(6) 0.033(6)
N1 0.053(3) 0.089(3) 0.133(6) 0.004(5) 0.005(4) 0.040(3)
C211 0.056(2) 0.083(3) 0.129(5) 0.002(4) 0.008(3) 0.033(2)
C212 0.055(3) 0.083(3) 0.130(5) 0.004(4) 0.006(3) 0.037(3)
C213 0.056(3) 0.084(3) 0.132(5) 0.006(4) 0.005(3) 0.038(2)
C214 0.054(2) 0.085(3) 0.132(5) 0.003(4) 0.005(3) 0.039(2)
C215 0.053(3) 0.084(3) 0.131(5) 0.003(4) 0.007(3) 0.038(2)
C216 0.054(2) 0.082(3) 0.130(5) 0.001(4) 0.010(3) 0.035(2)
C217 0.044(5) 0.096(4) 0.132(8) -0.001(6) 0.001(5) 0.040(4)
C218 0.058(5) 0.095(4) 0.137(8) 0.008(6) 0.008(5) 0.037(4)
N201 0.052(3) 0.089(3) 0.133(6) 0.004(4) 0.004(4) 0.042(3)
C21 0.099(5) 0.063(3) 0.168(7) -0.004(3) -0.003(4) 0.044(3)
C22 0.102(5) 0.063(3) 0.168(7) -0.004(3) -0.004(4) 0.042(3)
C23 0.106(5) 0.063(3) 0.170(7) -0.003(3) -0.005(4) 0.042(3)
C24 0.111(5) 0.063(3) 0.172(7) 0.000(3) -0.007(4) 0.042(3)
C25 0.105(5) 0.063(3) 0.171(7) -0.001(3) -0.004(4) 0.044(3)
C26 0.100(5) 0.063(3) 0.169(7) -0.002(3) -0.004(4) 0.044(3)
C27 0.128(7) 0.064(5) 0.179(9) 0.003(5) -0.016(6) 0.032(6)
C28 0.127(8) 0.067(6) 0.181(10) 0.002(6) -0.018(7) 0.044(6)
N2 0.118(5) 0.063(3) 0.174(8) 0.000(4) -0.011(4) 0.041(4)
C221 0.099(5) 0.063(3) 0.167(7) -0.005(3) -0.003(4) 0.044(3)
C222 0.102(5) 0.062(3) 0.167(7) -0.004(3) -0.004(4) 0.042(3)
C223 0.105(5) 0.064(3) 0.169(7) -0.004(3) -0.004(4) 0.042(3)
C224 0.111(5) 0.063(3) 0.171(7) 0.000(3) -0.008(4) 0.041(3)
C225 0.107(5) 0.063(3) 0.171(7) -0.002(3) -0.005(4) 0.044(3)
C226 0.102(5) 0.064(3) 0.169(7) -0.002(3) -0.003(4) 0.044(3)
C227 0.136(8) 0.068(5) 0.179(10) 0.004(6) -0.019(6) 0.027(6)
C228 0.130(6) 0.063(5) 0.179(9) 0.001(5) -0.013(6) 0.044(5)
N202 0.119(5) 0.064(3) 0.175(7) 0.000(4) -0.011(4) 0.039(4)
C31 0.103(5) 0.105(7) 0.141(3) -0.029(3) -0.002(3) 0.053(5)
C32 0.106(5) 0.107(7) 0.142(3) -0.026(4) -0.005(4) 0.050(5)
C33 0.109(6) 0.108(7) 0.142(4) -0.027(4) -0.005(4) 0.047(5)
C34 0.112(5) 0.111(7) 0.143(4) -0.028(4) -0.004(4) 0.042(5)
C35 0.109(5) 0.108(7) 0.142(4) -0.029(4) -0.003(4) 0.047(5)
C36 0.105(5) 0.105(7) 0.141(4) -0.030(4) -0.002(4) 0.052(5)
C37 0.120(8) 0.121(9) 0.143(6) -0.024(7) -0.012(7) 0.030(7)
C38 0.121(7) 0.122(8) 0.144(6) -0.030(6) -0.001(6) 0.030(6)
N3 0.116(6) 0.116(7) 0.143(4) -0.029(4) -0.004(4) 0.037(5)
C231 0.103(5) 0.104(7) 0.141(3) -0.028(3) -0.002(3) 0.053(5)
C232 0.106(5) 0.107(7) 0.142(3) -0.026(4) -0.005(4) 0.050(5)
C233 0.110(6) 0.109(7) 0.142(3) -0.027(4) -0.006(4) 0.046(5)
C234 0.112(5) 0.112(7) 0.143(4) -0.028(4) -0.004(4) 0.042(5)
C235 0.109(5) 0.108(7) 0.143(4) -0.030(4) -0.002(4) 0.046(5)
C236 0.105(5) 0.105(7) 0.142(4) -0.030(4) -0.002(4) 0.052(5)
C237 0.122(7) 0.120(8) 0.145(5) -0.033(6) -0.002(5) 0.031(7)
C238 0.129(8) 0.124(9) 0.148(7) -0.026(7) -0.007(6) 0.024(7)
N203 0.116(6) 0.114(7) 0.143(4) -0.029(4) -0.004(4) 0.036(5)
C41 0.074(4) 0.078(3) 0.200(6) -0.031(4) -0.014(4) 0.048(3)
C42 0.076(4) 0.081(3) 0.203(7) -0.032(4) -0.013(4) 0.049(3)
C43 0.076(4) 0.082(3) 0.205(7) -0.034(4) -0.014(4) 0.051(3)
C44 0.077(4) 0.083(3) 0.206(7) -0.031(4) -0.015(4) 0.052(3)
C45 0.080(4) 0.080(3) 0.203(7) -0.030(4) -0.015(4) 0.051(3)
C46 0.076(4) 0.079(3) 0.201(6) -0.027(4) -0.017(4) 0.052(3)
C47 0.083(7) 0.083(5) 0.215(8) -0.040(6) -0.018(6) 0.051(5)
C48 0.088(7) 0.093(6) 0.219(8) -0.016(5) -0.006(7) 0.049(6)
N4 0.082(5) 0.084(3) 0.208(7) -0.031(4) -0.014(5) 0.052(3)
C241 0.075(4) 0.078(3) 0.200(6) -0.030(4) -0.015(4) 0.049(3)
C242 0.076(4) 0.080(3) 0.203(7) -0.032(4) -0.014(5) 0.049(3)
C243 0.077(5) 0.082(3) 0.205(7) -0.033(4) -0.013(5) 0.051(3)
C244 0.078(4) 0.082(3) 0.205(7) -0.032(4) -0.014(4) 0.052(3)
C245 0.078(4) 0.080(3) 0.203(7) -0.030(4) -0.016(4) 0.051(3)
C246 0.076(4) 0.078(3) 0.201(7) -0.028(4) -0.016(4) 0.051(3)
C247 0.084(8) 0.084(7) 0.212(9) -0.038(7) -0.016(7) 0.052(7)
C248 0.090(7) 0.088(6) 0.211(8) -0.027(5) -0.014(7) 0.046(6)
N204 0.081(5) 0.083(3) 0.208(7) -0.032(4) -0.014(5) 0.052(4)
C51 0.143(7) 0.149(5) 0.105(3) 0.003(3) 0.040(3) 0.083(5)
C52 0.144(7) 0.155(5) 0.104(3) 0.005(3) 0.038(3) 0.080(5)
C53 0.143(7) 0.155(5) 0.105(3) 0.003(4) 0.041(4) 0.081(5)
C54 0.147(7) 0.154(5) 0.108(3) 0.002(3) 0.041(4) 0.082(5)
C55 0.147(7) 0.150(5) 0.107(3) 0.001(3) 0.039(4) 0.084(5)
C56 0.146(7) 0.148(5) 0.105(3) 0.002(3) 0.037(3) 0.084(5)
C57 0.159(9) 0.164(8) 0.115(6) 0.008(6) 0.041(7) 0.070(7)
C58 0.167(10) 0.165(7) 0.114(7) -0.002(6) 0.037(7) 0.064(7)
N5 0.154(7) 0.157(6) 0.109(4) 0.003(4) 0.038(4) 0.075(5)
C251 0.144(7) 0.150(5) 0.104(3) 0.003(3) 0.039(3) 0.083(5)
C252 0.144(7) 0.154(5) 0.104(3) 0.004(3) 0.040(3) 0.080(5)
C253 0.146(7) 0.155(5) 0.105(3) 0.004(4) 0.041(4) 0.079(5)
C254 0.149(7) 0.154(5) 0.107(3) 0.003(4) 0.039(4) 0.079(5)
C255 0.147(7) 0.152(5) 0.106(3) 0.001(4) 0.039(4) 0.082(5)
C256 0.146(7) 0.149(5) 0.104(3) 0.001(3) 0.038(3) 0.083(5)
C257 0.157(10) 0.163(8) 0.115(6) 0.012(6) 0.036(8) 0.068(8)
C258 0.158(10) 0.158(8) 0.107(7) 0.004(7) 0.037(8) 0.074(8)
N205 0.152(7) 0.157(6) 0.108(4) 0.005(4) 0.038(5) 0.076(6)
C61 0.072(2) 0.074(3) 0.137(5) 0.028(3) 0.050(3) 0.049(3)
C62 0.074(3) 0.074(3) 0.139(5) 0.028(3) 0.051(3) 0.047(3)
C63 0.072(3) 0.074(3) 0.139(5) 0.027(3) 0.053(3) 0.048(3)
C64 0.071(3) 0.076(3) 0.140(5) 0.028(3) 0.052(3) 0.052(3)
C65 0.071(3) 0.074(3) 0.139(5) 0.031(3) 0.051(3) 0.050(3)
C66 0.069(3) 0.075(3) 0.139(5) 0.029(3) 0.052(3) 0.051(3)
C67 0.069(4) 0.092(5) 0.149(7) 0.031(5) 0.046(4) 0.053(4)
C68 0.073(5) 0.085(5) 0.150(7) 0.034(5) 0.039(5) 0.051(4)
N6 0.071(3) 0.083(3) 0.143(5) 0.031(3) 0.049(3) 0.050(3)
C261 0.073(3) 0.074(4) 0.139(5) 0.028(4) 0.052(3) 0.048(3)
C262 0.074(3) 0.074(4) 0.139(5) 0.028(4) 0.052(4) 0.048(3)
C263 0.073(3) 0.075(4) 0.140(5) 0.028(4) 0.052(4) 0.048(3)
C264 0.071(3) 0.077(3) 0.141(5) 0.028(3) 0.051(3) 0.050(3)
C265 0.071(3) 0.075(3) 0.140(5) 0.029(3) 0.052(3) 0.050(3)
C266 0.071(3) 0.075(3) 0.139(5) 0.029(3) 0.052(3) 0.050(3)
C267 0.068(6) 0.089(7) 0.147(8) 0.028(7) 0.049(6) 0.052(5)
C268 0.071(6) 0.082(6) 0.146(7) 0.031(5) 0.049(5) 0.051(5)
N206 0.071(3) 0.081(4) 0.143(5) 0.029(4) 0.050(4) 0.051(3)
C71 0.128(4) 0.109(3) 0.087(4) 0.017(4) 0.018(3) 0.076(4)
C72 0.126(5) 0.111(4) 0.089(4) 0.017(4) 0.018(3) 0.077(4)
C73 0.129(5) 0.112(4) 0.093(4) 0.019(4) 0.017(3) 0.076(4)
C74 0.132(5) 0.111(3) 0.095(4) 0.022(3) 0.017(3) 0.076(4)
C75 0.132(5) 0.109(4) 0.092(4) 0.019(4) 0.017(3) 0.076(4)
C76 0.130(5) 0.109(3) 0.089(4) 0.018(4) 0.018(3) 0.076(4)
C77 0.139(6) 0.113(6) 0.098(7) 0.026(6) 0.014(5) 0.079(5)
C78 0.139(7) 0.114(4) 0.105(7) 0.028(6) 0.013(6) 0.075(5)
N7 0.135(5) 0.113(4) 0.099(4) 0.025(4) 0.016(4) 0.076(4)
C271 0.128(4) 0.109(3) 0.087(4) 0.017(4) 0.018(3) 0.076(4)
C272 0.128(5) 0.111(4) 0.089(4) 0.016(3) 0.017(3) 0.076(4)
C273 0.129(5) 0.112(4) 0.093(4) 0.019(3) 0.017(3) 0.076(4)
C274 0.132(5) 0.111(3) 0.095(4) 0.022(3) 0.017(3) 0.076(4)
C275 0.131(5) 0.109(4) 0.092(4) 0.018(4) 0.019(3) 0.076(4)
C276 0.130(5) 0.109(4) 0.088(4) 0.017(4) 0.019(3) 0.076(4)
C277 0.142(7) 0.113(6) 0.101(6) 0.030(5) 0.015(5) 0.073(6)
C278 0.139(7) 0.111(5) 0.103(6) 0.029(5) 0.017(6) 0.074(5)
N207 0.136(5) 0.113(4) 0.101(4) 0.025(4) 0.015(4) 0.076(4)
C81 0.096(3) 0.097(5) 0.090(3) 0.015(4) 0.020(4) 0.047(3)
C82 0.096(4) 0.100(5) 0.088(4) 0.015(4) 0.021(4) 0.042(4)
C83 0.098(4) 0.100(5) 0.087(4) 0.013(4) 0.021(4) 0.041(4)
C84 0.098(4) 0.101(5) 0.086(4) 0.011(4) 0.022(4) 0.040(4)
C85 0.097(4) 0.099(4) 0.086(4) 0.013(4) 0.022(4) 0.040(4)
C86 0.096(3) 0.099(4) 0.087(4) 0.013(4) 0.023(4) 0.043(4)
C87 0.099(7) 0.113(7) 0.081(6) 0.010(6) 0.025(5) 0.038(6)
C88 0.101(5) 0.113(6) 0.091(6) 0.007(6) 0.025(5) 0.029(5)
N8 0.100(4) 0.105(5) 0.088(4) 0.008(4) 0.023(4) 0.035(4)
C281 0.096(3) 0.097(5) 0.090(4) 0.015(4) 0.021(4) 0.046(3)
C282 0.097(4) 0.099(5) 0.088(4) 0.015(4) 0.021(4) 0.044(4)
C283 0.098(4) 0.100(5) 0.086(4) 0.013(4) 0.022(4) 0.040(4)
C284 0.098(4) 0.102(5) 0.086(4) 0.012(4) 0.022(4) 0.038(4)
C285 0.097(4) 0.100(5) 0.087(4) 0.014(4) 0.022(4) 0.039(4)
C286 0.095(3) 0.099(5) 0.088(4) 0.014(4) 0.022(4) 0.043(4)
C287 0.097(6) 0.109(6) 0.086(5) 0.014(6) 0.023(5) 0.037(6)
C288 0.096(5) 0.115(8) 0.086(7) 0.004(7) 0.022(6) 0.030(7)
N208 0.099(4) 0.106(5) 0.088(4) 0.008(4) 0.023(4) 0.036(4)
N11 0.062(3) 0.075(3) 0.115(3) 0.002(3) 0.018(2) 0.041(3)
O11 0.060(2) 0.079(3) 0.109(3) -0.009(3) 0.015(3) 0.032(2)
O12 0.068(4) 0.074(3) 0.135(5) 0.000(3) 0.026(3) 0.039(3)
O13 0.064(3) 0.084(3) 0.114(3) 0.000(3) 0.022(2) 0.041(3)

loop_
_atom_type_symbol
_atom_type_description
_atom_type_scat_dispersion_real
_atom_type_scat_dispersion_imag
_atom_type_scat_source
C C 0.0033 0.0016 'International Tables Vol C Tables 4.2.6.8 and 6.1.1.4'
H H 0.0000 0.0000 'International Tables Vol C Tables 4.2.6.8 and 6.1.1.4'
N N 0.0061 0.0033 'International Tables Vol C Tables 4.2.6.8 and 6.1.1.4'
O O 0.0106 0.0060 'International Tables Vol C Tables 4.2.6.8 and 6.1.1.4'
P P 0.1023 0.0942 'International Tables Vol C Tables 4.2.6.8 and 6.1.1.4'
Ag Ag -0.8971 1.1015 'International Tables Vol C Tables 4.2.6.8 and 6.1.1.4'

loop_
_geom_angle_atom_site_label_1
_geom_angle_atom_site_label_2
_geom_angle_atom_site_label_3
_geom_angle
_geom_angle_site_symmetry_1
_geom_angle_site_symmetry_3
C4 C1 P1 122.3(6) . .
C4 C1 H1A 106.7 . .
P1 C1 H1A 106.7 . .
C4 C1 H1B 106.7 . .
P1 C1 H1B 106.7 . .
H1A C1 H1B 106.6 . .
C4 C2 P2 118.8(7) . .
C4 C2 H2A 107.6 . .
P2 C2 H2A 107.6 . .
C4 C2 H2B 107.6 . .
P2 C2 H2B 107.6 . .
H2A C2 H2B 107.0 . .
C4 C3 P3 120.9(7) . 3_565
C4 C3 H3A 107.1 . .
P3 C3 H3A 107.1 3_565 .
C4 C3 H3B 107.1 . .
P3 C3 H3B 107.1 3_565 .
H3A C3 H3B 106.8 . .
C3 C4 C5 113.6(8) . .
C3 C4 C1 109.8(7) . .
C5 C4 C1 107.4(8) . .
C3 C4 C2 111.4(8) . .
C5 C4 C2 108.5(7) . .
C1 C4 C2 105.8(8) . .
C4 C5 H5A 109.5 . .
C4 C5 H5B 109.5 . .
H5A C5 H5B 109.5 . .
C4 C5 H5C 109.5 . .
H5A C5 H5C 109.5 . .
H5B C5 H5C 109.5 . .
C7 C6 P4 117.4(6) . .
C8 C7 C6 111.7(7) . 3_565
C8 C7 C6 111.7(7) . 2_665
C6 C7 C6 107.2(8) 3_565 2_665
C8 C7 C6 111.7(7) . .
C6 C7 C6 107.2(8) 3_565 .
C6 C7 C6 107.2(8) 2_665 .
C7 C8 H8A 109.5 . .
C7 C8 H8B 109.5 . .
H8A C8 H8B 109.5 . .
C7 C8 H8C 109.5 . .
H8A C8 H8C 109.5 . .
H8B C8 H8C 109.5 . .
C211 P1 C21 104.9(8) . .
C21 P1 C11 103.0(14) . .
C211 P1 C221 105.5(8) . .
C11 P1 C221 104.2(14) . .
C211 P1 C1 99.0(4) . .
C21 P1 C1 109.9(10) . .
C11 P1 C1 104.6(5) . .
C221 P1 C1 103.1(7) . .
C211 P1 Ag1 110.4(5) . .
C21 P1 Ag1 105.9(10) . .
C11 P1 Ag1 106.2(11) . .
C221 P1 Ag1 111.7(7) . .
C1 P1 Ag1 125.1(3) . .
C41 P2 C231 100.9(9) . .
C241 P2 C231 95.8(16) . .
C41 P2 C31 106.0(10) . .
C241 P2 C31 101.3(17) . .
C41 P2 C2 99.9(8) . .
C241 P2 C2 98.0(16) . .
C231 P2 C2 110.7(6) . .
C31 P2 C2 114.4(7) . .
C41 P2 Ag2 108.6(3) . .
C241 P2 Ag2 114.9(4) . .
C231 P2 Ag2 116.9(8) . .
C31 P2 Ag2 109.7(10) . .
C2 P2 Ag2 117.0(3) . .
C51 P3 C61 105.2(4) . .
C51 P3 C261 94.3(12) . .
C61 P3 C251 117.3(5) . .
C261 P3 C251 106.9(12) . .
C51 P3 C3 103.2(7) . 2_665
C61 P3 C3 103.3(4) . 2_665
C261 P3 C3 99.5(12) . 2_665
C251 P3 C3 103.8(13) . 2_665
C51 P3 Ag2 111.6(6) . .
C61 P3 Ag2 112.0(3) . .
C261 P3 Ag2 123.7(17) . .
C251 P3 Ag2 100.8(12) . .
C3 P3 Ag2 120.1(3) 2_665 .
C71 P4 C81 98.7(5) . .
C271 P4 C81 101.4(4) . .
C71 P4 C281 101.3(7) . .
C271 P4 C281 103.0(5) . .
C71 P4 C6 99.4(9) . .
C271 P4 C6 103.8(7) . .
C81 P4 C6 104.6(6) . .
C281 P4 C6 114.5(7) . .
C71 P4 Ag1 118.7(7) . .
C271 P4 Ag1 112.7(6) . .
C81 P4 Ag1 115.3(6) . .
C281 P4 Ag1 104.9(8) . .
C6 P4 Ag1 117.2(3) . .
P4 Ag1 P1 142.07(10) . .
P4 Ag1 O11 99.18(17) . .
P1 Ag1 O11 118.66(17) . .
P2 Ag2 P3 154.54(11) . .
P2 Ag2 O13 105.22(17) . .
P3 Ag2 O13 98.32(16) . .
C16 C11 C12 112.9(13) . .
C16 C11 P1 126(2) . .
C12 C11 P1 121(2) . .
C13 C12 C11 126.1(15) . .
C13 C12 H12 117.0 . .
C11 C12 H12 117.0 . .
C12 C13 C14 119.3(15) . .
C12 C13 H13 120.4 . .
C14 C13 H13 120.4 . .
N1 C14 C15 122.1(15) . .
N1 C14 C13 121.7(14) . .
C15 C14 C13 116.2(13) . .
C14 C15 C16 122.9(15) . .
C14 C15 H15 118.5 . .
C16 C15 H15 118.5 . .
C15 C16 C11 122.5(15) . .
C15 C16 H16 118.7 . .
C11 C16 H16 118.7 . .
N1 C17 H17A 109.5 . .
N1 C17 H17B 109.5 . .
H17A C17 H17B 109.5 . .
N1 C17 H17C 109.5 . .
H17A C17 H17C 109.5 . .
H17B C17 H17C 109.5 . .
N1 C18 H18A 109.5 . .
N1 C18 H18B 109.5 . .
H18A C18 H18B 109.5 . .
N1 C18 H18C 109.5 . .
H18A C18 H18C 109.5 . .
H18B C18 H18C 109.5 . .
C14 N1 C18 119.4(16) . .
C14 N1 C17 116.8(14) . .
C18 N1 C17 115.1(16) . .
C216 C211 C212 118.5(10) . .
C216 C211 P1 123.5(13) . .
C212 C211 P1 118.0(12) . .
C213 C212 C211 120.3(11) . .
C213 C212 H212 119.9 . .
C211 C212 H212 119.9 . .
C212 C213 C214 121.4(11) . .
C212 C213 H213 119.3 . .
C214 C213 H213 119.3 . .
N201 C214 C215 119.1(10) . .
N201 C214 C213 122.0(10) . .
C215 C214 C213 118.9(10) . .
C214 C215 C216 119.2(11) . .
C214 C215 H215 120.4 . .
C216 C215 H215 120.4 . .
C211 C216 C215 121.7(11) . .
C211 C216 H216 119.1 . .
C215 C216 H216 119.1 . .
N201 C217 H21A 109.5 . .
N201 C217 H21B 109.5 . .
H21A C217 H21B 109.5 . .
N201 C217 H21C 109.5 . .
H21A C217 H21C 109.5 . .
H21B C217 H21C 109.5 . .
N201 C218 H21D 109.5 . .
N201 C218 H21E 109.5 . .
H21D C218 H21E 109.5 . .
N201 C218 H21F 109.5 . .
H21D C218 H21F 109.5 . .
H21E C218 H21F 109.5 . .
C214 N201 C218 120.9(10) . .
C214 N201 C217 115.7(9) . .
C218 N201 C217 117.9(11) . .
C22 C21 C26 118.9(12) . .
C22 C21 P1 125.9(17) . .
C26 C21 P1 115.3(16) . .
C21 C22 C23 120.0(14) . .
C21 C22 H22 120.0 . .
C23 C22 H22 120.0 . .
C24 C23 C22 122.7(15) . .
C24 C23 H23 118.6 . .
C22 C23 H23 118.6 . .
N2 C24 C23 118.9(13) . .
N2 C24 C25 123.7(14) . .
C23 C24 C25 117.4(12) . .
C24 C25 C26 120.6(14) . .
C24 C25 H25 119.7 . .
C26 C25 H25 119.7 . .
C21 C26 C25 120.5(14) . .
C21 C26 H26 119.8 . .
C25 C26 H26 119.8 . .
N2 C27 H27A 109.5 . .
N2 C27 H27B 109.5 . .
H27A C27 H27B 109.5 . .
N2 C27 H27C 109.5 . .
H27A C27 H27C 109.5 . .
H27B C27 H27C 109.5 . .
N2 C28 H28A 109.5 . .
N2 C28 H28B 109.5 . .
H28A C28 H28B 109.5 . .
N2 C28 H28C 109.5 . .
H28A C28 H28C 109.5 . .
H28B C28 H28C 109.5 . .
C24 N2 C27 120.9(14) . .
C24 N2 C28 120.5(14) . .
C27 N2 C28 118.1(15) . .
C226 C221 C222 115.8(10) . .
C226 C221 P1 120.9(12) . .
C222 C221 P1 123.2(12) . .
C221 C222 C223 124.7(12) . .
C221 C222 H222 117.7 . .
C223 C222 H222 117.7 . .
C224 C223 C222 119.4(12) . .
C224 C223 H223 120.3 . .
C222 C223 H223 120.3 . .
N202 C224 C225 122.4(11) . .
N202 C224 C223 121.2(11) . .
C225 C224 C223 116.4(11) . .
C224 C225 C226 124.2(12) . .
C224 C225 H225 117.9 . .
C226 C225 H225 117.9 . .
C221 C226 C225 119.5(12) . .
C221 C226 H226 120.2 . .
C225 C226 H226 120.2 . .
N202 C227 H22A 109.5 . .
N202 C227 H22B 109.5 . .
H22A C227 H22B 109.5 . .
N202 C227 H22C 109.5 . .
H22A C227 H22C 109.5 . .
H22B C227 H22C 109.5 . .
N202 C228 H22D 109.5 . .
N202 C228 H22E 109.5 . .
H22D C228 H22E 109.5 . .
N202 C228 H22F 109.5 . .
H22D C228 H22F 109.5 . .
H22E C228 H22F 109.5 . .
C224 N202 C228 118.0(12) . .
C224 N202 C227 121.5(12) . .
C228 N202 C227 118.8(12) . .
C36 C31 C32 116.5(13) . .
C36 C31 P2 123.6(18) . .
C32 C31 P2 119.9(18) . .
C31 C32 C33 123.2(14) . .
C31 C32 H32 118.4 . .
C33 C32 H32 118.4 . .
C34 C33 C32 119.4(14) . .
C34 C33 H33 120.3 . .
C32 C33 H33 120.3 . .
N3 C34 C33 121.6(14) . .
N3 C34 C35 120.5(14) . .
C33 C34 C35 117.9(13) . .
C36 C35 C34 121.3(15) . .
C36 C35 H35 119.4 . .
C34 C35 H35 119.4 . .
C31 C36 C35 121.7(15) . .
C31 C36 H36 119.1 . .
C35 C36 H36 119.1 . .
N3 C37 H37A 109.5 . .
N3 C37 H37B 109.5 . .
H37A C37 H37B 109.5 . .
N3 C37 H37C 109.5 . .
H37A C37 H37C 109.5 . .
H37B C37 H37C 109.5 . .
N3 C38 H38A 109.5 . .
N3 C38 H38B 109.5 . .
H38A C38 H38B 109.5 . .
N3 C38 H38C 109.5 . .
H38A C38 H38C 109.5 . .
H38B C38 H38C 109.5 . .
C34 N3 C38 118.9(15) . .
C34 N3 C37 119.4(14) . .
C38 N3 C37 119.0(15) . .
C236 C231 C232 119.2(12) . .
C236 C231 P2 120.7(16) . .
C232 C231 P2 120.1(15) . .
C231 C232 C233 121.9(14) . .
C231 C232 H232 119.1 . .
C233 C232 H232 119.1 . .
C232 C233 C234 118.8(14) . .
C232 C233 H233 120.6 . .
C234 C233 H233 120.6 . .
N203 C234 C233 118.8(13) . .
N203 C234 C235 121.4(13) . .
C233 C234 C235 119.7(12) . .
C234 C235 C236 119.9(13) . .
C234 C235 H235 120.0 . .
C236 C235 H235 120.0 . .
C231 C236 C235 120.4(13) . .
C231 C236 H236 119.8 . .
C235 C236 H236 119.8 . .
N203 C237 H23A 109.5 . .
N203 C237 H23B 109.5 . .
H23A C237 H23B 109.5 . .
N203 C237 H23C 109.5 . .
H23A C237 H23C 109.5 . .
H23B C237 H23C 109.5 . .
N203 C238 H23D 109.5 . .
N203 C238 H23E 109.5 . .
H23D C238 H23E 109.5 . .
N203 C238 H23F 109.5 . .
H23D C238 H23F 109.5 . .
H23E C238 H23F 109.5 . .
C234 N203 C238 120.6(14) . .
C234 N203 C237 116.0(13) . .
C238 N203 C237 117.9(14) . .
C42 C41 C46 114.5(10) . .
C42 C41 P2 120.7(14) . .
C46 C41 P2 124.8(14) . .
C43 C42 C41 122.4(12) . .
C43 C42 H42 118.8 . .
C41 C42 H42 118.8 . .
C42 C43 C44 123.2(12) . .
C42 C43 H43 118.4 . .
C44 C43 H43 118.4 . .
N4 C44 C45 126.3(12) . .
N4 C44 C43 117.8(11) . .
C45 C44 C43 116.0(10) . .
C44 C45 C46 120.4(12) . .
C44 C45 H45 119.8 . .
C46 C45 H45 119.8 . .
C41 C46 C45 123.5(12) . .
C41 C46 H46 118.2 . .
C45 C46 H46 118.2 . .
N4 C47 H47A 109.5 . .
N4 C47 H47B 109.5 . .
H47A C47 H47B 109.5 . .
N4 C47 H47C 109.5 . .
H47A C47 H47C 109.5 . .
H47B C47 H47C 109.5 . .
N4 C48 H48A 109.5 . .
N4 C48 H48B 109.5 . .
H48A C48 H48B 109.5 . .
N4 C48 H48C 109.5 . .
H48A C48 H48C 109.5 . .
H48B C48 H48C 109.5 . .
C44 N4 C48 118.0(11) . .
C44 N4 C47 121.0(11) . .
C48 N4 C47 120.8(11) . .
C242 C241 C246 114.8(14) . .
C242 C241 P2 118(3) . .
C246 C241 P2 128(3) . .
C243 C242 C241 122.0(16) . .
C243 C242 H242 119.0 . .
C241 C242 H242 119.0 . .
C242 C243 C244 122.8(16) . .
C242 C243 H243 118.6 . .
C244 C243 H243 118.6 . .
N204 C244 C243 121.9(15) . .
N204 C244 C245 122.1(15) . .
C243 C244 C245 115.9(13) . .
C246 C245 C244 120.5(16) . .
C246 C245 H245 119.7 . .
C244 C245 H245 119.7 . .
C245 C246 C241 123.9(16) . .
C245 C246 H246 118.1 . .
C241 C246 H246 118.1 . .
N204 C247 H24A 109.5 . .
N204 C247 H24B 109.5 . .
H24A C247 H24B 109.5 . .
N204 C247 H24C 109.5 . .
H24A C247 H24C 109.5 . .
H24B C247 H24C 109.5 . .
N204 C248 H24D 109.5 . .
N204 C248 H24E 109.5 . .
H24D C248 H24E 109.5 . .
N204 C248 H24F 109.5 . .
H24D C248 H24F 109.5 . .
H24E C248 H24F 109.5 . .
C244 N204 C248 117.7(15) . .
C244 N204 C247 118.8(16) . .
C248 N204 C247 120.8(17) . .
C56 C51 C52 117.3(11) . .
C56 C51 P3 118.6(12) . .
C52 C51 P3 124.1(13) . .
C51 C52 C53 121.7(13) . .
C51 C52 H52 119.2 . .
C53 C52 H52 119.2 . .
C54 C53 C52 121.5(13) . .
C54 C53 H53 119.2 . .
C52 C53 H53 119.2 . .
N5 C54 C53 123.2(12) . .
N5 C54 C55 120.7(12) . .
C53 C54 C55 116.0(11) . .
C56 C55 C54 122.0(13) . .
C56 C55 H55 119.0 . .
C54 C55 H55 119.0 . .
C51 C56 C55 121.5(13) . .
C51 C56 H56 119.3 . .
C55 C56 H56 119.3 . .
N5 C57 H57A 109.5 . .
N5 C57 H57B 109.5 . .
H57A C57 H57B 109.5 . .
N5 C57 H57C 109.5 . .
H57A C57 H57C 109.5 . .
H57B C57 H57C 109.5 . .
N5 C58 H58A 109.5 . .
N5 C58 H58B 109.5 . .
H58A C58 H58B 109.5 . .
N5 C58 H58C 109.5 . .
H58A C58 H58C 109.5 . .
H58B C58 H58C 109.5 . .
C54 N5 C57 120.4(12) . .
C54 N5 C58 119.9(12) . .
C57 N5 C58 119.5(12) . .
C252 C251 C256 115.3(14) . .
C252 C251 P3 117(2) . .
C256 C251 P3 128(2) . .
C251 C252 C253 123.8(16) . .
C251 C252 H252 118.1 . .
C253 C252 H252 118.1 . .
C254 C253 C252 120.4(16) . .
C254 C253 H253 119.8 . .
C252 C253 H253 119.8 . .
N205 C254 C253 123.2(16) . .
N205 C254 C255 120.6(16) . .
C253 C254 C255 116.1(14) . .
C256 C255 C254 122.2(16) . .
C256 C255 H255 118.9 . .
C254 C255 H255 118.9 . .
C251 C256 C255 122.2(16) . .
C251 C256 H256 118.9 . .
C255 C256 H256 118.9 . .
N205 C257 H25A 109.5 . .
N205 C257 H25B 109.5 . .
H25A C257 H25B 109.5 . .
N205 C257 H25C 109.5 . .
H25A C257 H25C 109.5 . .
H25B C257 H25C 109.5 . .
N205 C258 H25D 109.5 . .
N205 C258 H25E 109.5 . .
H25D C258 H25E 109.5 . .
N205 C258 H25F 109.5 . .
H25D C258 H25F 109.5 . .
H25E C258 H25F 109.5 . .
C254 N205 C258 122.7(16) . .
C254 N205 C257 118.7(16) . .
C258 N205 C257 115.5(17) . .
C66 C61 C62 116.7(8) . .
C66 C61 P3 120.5(7) . .
C62 C61 P3 122.8(7) . .
C63 C62 C61 122.2(9) . .
C63 C62 H62 118.9 . .
C61 C62 H62 118.9 . .
C62 C63 C64 120.9(8) . .
C62 C63 H63 119.6 . .
C64 C63 H63 119.6 . .
N6 C64 C63 121.6(8) . .
N6 C64 C65 120.3(8) . .
C63 C64 C65 118.1(8) . .
C66 C65 C64 119.1(9) . .
C66 C65 H65 120.5 . .
C64 C65 H65 120.5 . .
C61 C66 C65 123.0(8) . .
C61 C66 H66 118.5 . .
C65 C66 H66 118.5 . .
N6 C67 H67A 109.5 . .
N6 C67 H67B 109.5 . .
H67A C67 H67B 109.5 . .
N6 C67 H67C 109.5 . .
H67A C67 H67C 109.5 . .
H67B C67 H67C 109.5 . .
N6 C68 H68A 109.5 . .
N6 C68 H68B 109.5 . .
H68A C68 H68B 109.5 . .
N6 C68 H68C 109.5 . .
H68A C68 H68C 109.5 . .
H68B C68 H68C 109.5 . .
C64 N6 C67 120.6(8) . .
C64 N6 C68 119.3(8) . .
C67 N6 C68 116.3(8) . .
C266 C261 C262 117.0(16) . .
C266 C261 P3 109(3) . .
C262 C261 P3 134(3) . .
C261 C262 C263 122.2(17) . .
C261 C262 H262 118.9 . .
C263 C262 H262 118.9 . .
C264 C263 C262 121.1(16) . .
C264 C263 H263 119.5 . .
C262 C263 H263 119.5 . .
N206 C264 C263 122.5(17) . .
N206 C264 C265 120.5(17) . .
C263 C264 C265 116.9(15) . .
C264 C265 C266 121.6(16) . .
C264 C265 H265 119.2 . .
C266 C265 H265 119.2 . .
C261 C266 C265 121.2(17) . .
C261 C266 H266 119.4 . .
C265 C266 H266 119.4 . .
N206 C267 H26A 109.5 . .
N206 C267 H26B 109.5 . .
H26A C267 H26B 109.5 . .
N206 C267 H26C 109.5 . .
H26A C267 H26C 109.5 . .
H26B C267 H26C 109.5 . .
N206 C268 H26D 109.5 . .
N206 C268 H26E 109.5 . .
H26D C268 H26E 109.5 . .
N206 C268 H26F 109.5 . .
H26D C268 H26F 109.5 . .
H26E C268 H26F 109.5 . .
C264 N206 C267 119.0(19) . .
C264 N206 C268 116(2) . .
C267 N206 C268 116(2) . .
C72 C71 C76 118.5(13) . .
C72 C71 P4 127.9(16) . .
C76 C71 P4 113.6(15) . .
C71 C72 C73 119.4(15) . .
C71 C72 H72 120.3 . .
C73 C72 H72 120.3 . .
C72 C73 C74 124.3(15) . .
C72 C73 H73 117.9 . .
C74 C73 H73 117.9 . .
N7 C74 C73 122.1(14) . .
N7 C74 C75 122.5(14) . .
C73 C74 C75 115.4(13) . .
C76 C75 C74 121.1(14) . .
C76 C75 H75 119.5 . .
C74 C75 H75 119.5 . .
C75 C76 C71 121.4(14) . .
C75 C76 H76 119.3 . .
C71 C76 H76 119.3 . .
N7 C77 H77A 109.5 . .
N7 C77 H77B 109.5 . .
H77A C77 H77B 109.5 . .
N7 C77 H77C 109.5 . .
H77A C77 H77C 109.5 . .
H77B C77 H77C 109.5 . .
N7 C78 H78A 109.5 . .
N7 C78 H78B 109.5 . .
H78A C78 H78B 109.5 . .
N7 C78 H78C 109.5 . .
H78A C78 H78C 109.5 . .
H78B C78 H78C 109.5 . .
C74 N7 C78 121.1(14) . .
C74 N7 C77 121.5(14) . .
C78 N7 C77 117.3(14) . .
C272 C271 C276 113.8(11) . .
C272 C271 P4 120.2(13) . .
C276 C271 P4 126.0(13) . .
C271 C272 C273 125.7(13) . .
C271 C272 H272 117.2 . .
C273 C272 H272 117.2 . .
C272 C273 C274 120.1(13) . .
C272 C273 H273 119.9 . .
C274 C273 H273 119.9 . .
N207 C274 C275 121.4(12) . .
N207 C274 C273 123.0(12) . .
C275 C274 C273 115.6(11) . .
C276 C275 C274 122.4(13) . .
C276 C275 H275 118.8 . .
C274 C275 H275 118.8 . .
C275 C276 C271 122.4(13) . .
C275 C276 H276 118.8 . .
C271 C276 H276 118.8 . .
N207 C277 H27D 109.5 . .
N207 C277 H27E 109.5 . .
H27D C277 H27E 109.5 . .
N207 C277 H27F 109.5 . .
H27D C277 H27F 109.5 . .
H27E C277 H27F 109.5 . .
N207 C278 H27G 109.5 . .
N207 C278 H27H 109.5 . .
H27G C278 H27H 109.5 . .
N207 C278 H27I 109.5 . .
H27G C278 H27I 109.5 . .
H27H C278 H27I 109.5 . .
C274 N207 C278 119.7(12) . .
C274 N207 C277 117.0(12) . .
C278 N207 C277 117.1(12) . .
C86 C81 C82 117.2(10) . .
C86 C81 P4 119.6(11) . .
C82 C81 P4 123.2(11) . .
C83 C82 C81 118.4(12) . .
C83 C82 H82 120.8 . .
C81 C82 H82 120.8 . .
C82 C83 C84 125.1(13) . .
C82 C83 H83 117.5 . .
C84 C83 H83 117.5 . .
N8 C84 C83 123.9(11) . .
N8 C84 C85 120.9(11) . .
C83 C84 C85 115.2(11) . .
C86 C85 C84 121.1(12) . .
C86 C85 H85 119.4 . .
C84 C85 H85 119.4 . .
C81 C86 C85 123.0(12) . .
C81 C86 H86 118.5 . .
C85 C86 H86 118.5 . .
N8 C87 H87A 109.5 . .
N8 C87 H87B 109.5 . .
H87A C87 H87B 109.5 . .
N8 C87 H87C 109.5 . .
H87A C87 H87C 109.5 . .
H87B C87 H87C 109.5 . .
N8 C88 H88A 109.5 . .
N8 C88 H88B 109.5 . .
H88A C88 H88B 109.5 . .
N8 C88 H88C 109.5 . .
H88A C88 H88C 109.5 . .
H88B C88 H88C 109.5 . .
C84 N8 C87 121.4(11) . .
C84 N8 C88 118.4(11) . .
C87 N8 C88 119.8(12) . .
C286 C281 C282 115.7(12) . .
C286 C281 P4 122.3(15) . .
C282 C281 P4 122.0(15) . .
C283 C282 C281 120.6(14) . .
C283 C282 H282 119.7 . .
C281 C282 H282 119.7 . .
C284 C283 C282 123.3(14) . .
C284 C283 H283 118.4 . .
C282 C283 H283 118.4 . .
N208 C284 C283 123.1(13) . .
N208 C284 C285 121.6(13) . .
C283 C284 C285 115.4(12) . .
C286 C285 C284 121.8(14) . .
C286 C285 H285 119.1 . .
C284 C285 H285 119.1 . .
C285 C286 C281 123.2(14) . .
C285 C286 H286 118.4 . .
C281 C286 H286 118.4 . .
N208 C287 H28D 109.5 . .
N208 C287 H28E 109.5 . .
H28D C287 H28E 109.5 . .
N208 C287 H28F 109.5 . .
H28D C287 H28F 109.5 . .
H28E C287 H28F 109.5 . .
N208 C288 H28G 109.5 . .
N208 C288 H28H 109.5 . .
H28G C288 H28H 109.5 . .
N208 C288 H28I 109.5 . .
H28G C288 H28I 109.5 . .
H28H C288 H28I 109.5 . .
C284 N208 C288 120.5(13) . .
C284 N208 C287 116.9(14) . .
C288 N208 C287 120.8(15) . .
O11 N11 O12 118.0(8) . .
O11 N11 O13 123.2(8) . .
O12 N11 O13 118.6(8) . .
N11 O11 Ag1 101.7(5) . .
N11 O13 Ag2 123.6(6) . .

loop_
_geom_bond_atom_site_label_1
_geom_bond_atom_site_label_2
_geom_bond_distance
_geom_bond_site_symmetry_2
C1 C4 1.535(13) .
C1 P1 1.848(10) .
C1 H1A 0.990 .
C1 H1B 0.990 .
C2 C4 1.569(12) .
C2 P2 1.861(10) .
C2 H2A 0.990 .
C2 H2B 0.990 .
C3 C4 1.505(14) .
C3 P3 1.841(9) 3_565
C3 H3A 0.990 .
C3 H3B 0.990 .
C4 C5 1.531(12) .
C5 H5A 0.980 .
C5 H5B 0.980 .
C5 H5C 0.980 .
C6 C7 1.584(12) .
C6 P4 1.870(11) .
C7 C8 1.52(2) .
C7 C6 1.584(12) 3_565
C7 C6 1.584(12) 2_665
C8 H8A 0.980 .
C8 H8B 0.980 .
C8 H8C 0.980 .
P1 C211 1.796(10) .
P1 C21 1.818(12) .
P1 C11 1.832(12) .
P1 C221 1.834(10) .
P1 Ag1 2.434(3) .
P2 C41 1.795(10) .
P2 C241 1.806(13) .
P2 C231 1.808(11) .
P2 C31 1.814(12) .
P2 Ag2 2.387(3) .
P3 C51 1.794(10) .
P3 C61 1.805(9) .
P3 C261 1.806(14) .
P3 C251 1.821(13) .
P3 C3 1.841(9) 2_665
P3 Ag2 2.410(3) .
P4 C71 1.785(12) .
P4 C271 1.795(11) .
P4 C81 1.802(10) .
P4 C281 1.827(12) .
P4 Ag1 2.413(3) .
Ag1 O11 2.471(6) .
Ag2 O13 2.414(7) .
C11 C16 1.396(12) .
C11 C12 1.399(12) .
C12 C13 1.389(12) .
C12 H12 0.950 .
C13 C14 1.401(12) .
C13 H13 0.950 .
C14 N1 1.373(12) .
C14 C15 1.389(12) .
C15 C16 1.394(12) .
C15 H15 0.950 .
C16 H16 0.950 .
C17 N1 1.475(13) .
C17 H17A 0.980 .
C17 H17B 0.980 .
C17 H17C 0.980 .
C18 N1 1.462(13) .
C18 H18A 0.980 .
C18 H18B 0.980 .
C18 H18C 0.980 .
C211 C216 1.386(11) .
C211 C212 1.394(11) .
C212 C213 1.370(11) .
C212 H212 0.950 .
C213 C214 1.396(10) .
C213 H213 0.950 .
C214 N201 1.369(10) .
C214 C215 1.393(11) .
C215 C216 1.391(11) .
C215 H215 0.950 .
C216 H216 0.950 .
C217 N201 1.481(11) .
C217 H21A 0.980 .
C217 H21B 0.980 .
C217 H21C 0.980 .
C218 N201 1.440(11) .
C218 H21D 0.980 .
C218 H21E 0.980 .
C218 H21F 0.980 .
C21 C22 1.386(12) .
C21 C26 1.391(12) .
C22 C23 1.392(12) .
C22 H22 0.950 .
C23 C24 1.380(12) .
C23 H23 0.950 .
C24 N2 1.375(12) .
C24 C25 1.397(12) .
C25 C26 1.414(12) .
C25 H25 0.950 .
C26 H26 0.950 .
C27 N2 1.458(12) .
C27 H27A 0.980 .
C27 H27B 0.980 .
C27 H27C 0.980 .
C28 N2 1.461(12) .
C28 H28A 0.980 .
C28 H28B 0.980 .
C28 H28C 0.980 .
C221 C226 1.385(11) .
C221 C222 1.394(11) .
C222 C223 1.394(11) .
C222 H222 0.950 .
C223 C224 1.390(11) .
C223 H223 0.950 .
C224 N202 1.363(11) .
C224 C225 1.380(11) .
C225 C226 1.409(11) .
C225 H225 0.950 .
C226 H226 0.950 .
C227 N202 1.466(12) .
C227 H22A 0.980 .
C227 H22B 0.980 .
C227 H22C 0.980 .
C228 N202 1.461(12) .
C228 H22D 0.980 .
C228 H22E 0.980 .
C228 H22F 0.980 .
C31 C36 1.373(12) .
C31 C32 1.390(12) .
C32 C33 1.396(12) .
C32 H32 0.950 .
C33 C34 1.388(12) .
C33 H33 0.950 .
C34 N3 1.357(12) .
C34 C35 1.396(12) .
C35 C36 1.392(12) .
C35 H35 0.950 .
C36 H36 0.950 .
C37 N3 1.459(12) .
C37 H37A 0.980 .
C37 H37B 0.980 .
C37 H37C 0.980 .
C38 N3 1.456(12) .
C38 H38A 0.980 .
C38 H38B 0.980 .
C38 H38C 0.980 .
C231 C236 1.373(12) .
C231 C232 1.376(12) .
C232 C233 1.388(12) .
C232 H232 0.950 .
C233 C234 1.390(12) .
C233 H233 0.950 .
C234 N203 1.359(12) .
C234 C235 1.393(12) .
C235 C236 1.395(12) .
C235 H235 0.950 .
C236 H236 0.950 .
C237 N203 1.465(12) .
C237 H23A 0.980 .
C237 H23B 0.980 .
C237 H23C 0.980 .
C238 N203 1.460(12) .
C238 H23D 0.980 .
C238 H23E 0.980 .
C238 H23F 0.980 .
C41 C42 1.380(11) .
C41 C46 1.389(11) .
C42 C43 1.365(11) .
C42 H42 0.950 .
C43 C44 1.385(11) .
C43 H43 0.950 .
C44 N4 1.365(11) .
C44 C45 1.375(11) .
C45 C46 1.399(11) .
C45 H45 0.950 .
C46 H46 0.950 .
C47 N4 1.475(11) .
C47 H47A 0.980 .
C47 H47B 0.980 .
C47 H47C 0.980 .
C48 N4 1.447(11) .
C48 H48A 0.980 .
C48 H48B 0.980 .
C48 H48C 0.980 .
C241 C242 1.387(13) .
C241 C246 1.390(13) .
C242 C243 1.380(13) .
C242 H242 0.950 .
C243 C244 1.388(12) .
C243 H243 0.950 .
C244 N204 1.369(12) .
C244 C245 1.392(12) .
C245 C246 1.386(13) .
C245 H245 0.950 .
C246 H246 0.950 .
C247 N204 1.467(13) .
C247 H24A 0.980 .
C247 H24B 0.980 .
C247 H24C 0.980 .
C248 N204 1.455(13) .
C248 H24D 0.980 .
C248 H24E 0.980 .
C248 H24F 0.980 .
C51 C56 1.363(12) .
C51 C52 1.365(11) .
C52 C53 1.388(11) .
C52 H52 0.950 .
C53 C54 1.366(11) .
C53 H53 0.950 .
C54 N5 1.356(11) .
C54 C55 1.392(11) .
C55 C56 1.371(11) .
C55 H55 0.950 .
C56 H56 0.950 .
C57 N5 1.463(11) .
C57 H57A 0.980 .
C57 H57B 0.980 .
C57 H57C 0.980 .
C58 N5 1.470(11) .
C58 H58A 0.980 .
C58 H58B 0.980 .
C58 H58C 0.980 .
C251 C252 1.381(13) .
C251 C256 1.391(13) .
C252 C253 1.405(13) .
C252 H252 0.950 .
C253 C254 1.391(12) .
C253 H253 0.950 .
C254 N205 1.360(12) .
C254 C255 1.402(13) .
C255 C256 1.389(13) .
C255 H255 0.950 .
C256 H256 0.950 .
C257 N205 1.474(13) .
C257 H25A 0.980 .
C257 H25B 0.980 .
C257 H25C 0.980 .
C258 N205 1.475(13) .
C258 H25D 0.980 .
C258 H25E 0.980 .
C258 H25F 0.980 .
C61 C66 1.361(10) .
C61 C62 1.392(9) .
C62 C63 1.363(10) .
C62 H62 0.950 .
C63 C64 1.384(10) .
C63 H63 0.950 .
C64 N6 1.361(9) .
C64 C65 1.401(9) .
C65 C66 1.390(10) .
C65 H65 0.950 .
C66 H66 0.950 .
C67 N6 1.447(9) .
C67 H67A 0.980 .
C67 H67B 0.980 .
C67 H67C 0.980 .
C68 N6 1.460(10) .
C68 H68A 0.980 .
C68 H68B 0.980 .
C68 H68C 0.980 .
C261 C266 1.382(13) .
C261 C262 1.385(13) .
C262 C263 1.385(13) .
C262 H262 0.950 .
C263 C264 1.385(13) .
C263 H263 0.950 .
C264 N206 1.369(13) .
C264 C265 1.392(13) .
C265 C266 1.392(13) .
C265 H265 0.950 .
C266 H266 0.950 .
C267 N206 1.464(13) .
C267 H26A 0.980 .
C267 H26B 0.980 .
C267 H26C 0.980 .
C268 N206 1.471(14) .
C268 H26D 0.980 .
C268 H26E 0.980 .
C268 H26F 0.980 .
C71 C72 1.373(12) .
C71 C76 1.390(12) .
C72 C73 1.377(12) .
C72 H72 0.950 .
C73 C74 1.387(12) .
C73 H73 0.950 .
C74 N7 1.368(12) .
C74 C75 1.402(12) .
C75 C76 1.385(12) .
C75 H75 0.950 .
C76 H76 0.950 .
C77 N7 1.475(12) .
C77 H77A 0.980 .
C77 H77B 0.980 .
C77 H77C 0.980 .
C78 N7 1.451(12) .
C78 H78A 0.980 .
C78 H78B 0.980 .
C78 H78C 0.980 .
C271 C272 1.364(12) .
C271 C276 1.394(11) .
C272 C273 1.373(12) .
C272 H272 0.950 .
C273 C274 1.395(11) .
C273 H273 0.950 .
C274 N207 1.368(11) .
C274 C275 1.389(12) .
C275 C276 1.379(11) .
C275 H275 0.950 .
C276 H276 0.950 .
C277 N207 1.465(12) .
C277 H27D 0.980 .
C277 H27E 0.980 .
C277 H27F 0.980 .
C278 N207 1.464(12) .
C278 H27G 0.980 .
C278 H27H 0.980 .
C278 H27I 0.980 .
C81 C86 1.370(11) .
C81 C82 1.404(11) .
C82 C83 1.377(11) .
C82 H82 0.950 .
C83 C84 1.381(11) .
C83 H83 0.950 .
C84 N8 1.351(11) .
C84 C85 1.383(11) .
C85 C86 1.380(11) .
C85 H85 0.950 .
C86 H86 0.950 .
C87 N8 1.437(11) .
C87 H87A 0.980 .
C87 H87B 0.980 .
C87 H87C 0.980 .
C88 N8 1.478(11) .
C88 H88A 0.980 .
C88 H88B 0.980 .
C88 H88C 0.980 .
C281 C286 1.381(12) .
C281 C282 1.398(12) .
C282 C283 1.386(12) .
C282 H282 0.950 .
C283 C284 1.385(12) .
C283 H283 0.950 .
C284 N208 1.354(12) .
C284 C285 1.386(12) .
C285 C286 1.370(12) .
C285 H285 0.950 .
C286 H286 0.950 .
C287 N208 1.471(12) .
C287 H28D 0.980 .
C287 H28E 0.980 .
C287 H28F 0.980 .
C288 N208 1.461(12) .
C288 H28G 0.980 .
C288 H28H 0.980 .
C288 H28I 0.980 .
N11 O11 1.231(9) .
N11 O12 1.235(9) .
N11 O13 1.269(9) .
